data_7122204
loop_
_publ_author_name
'Wang, Ting'
'Zhang, Wen-Han'
'Yuan, Shang-Fu'
'Guan, Zong-Jie'
'Wang, Quan-Ming'

_publ_section_title
;
 An alkynyl-protected Au<sub>40</sub> nanocluster featuring PhC[triple
 bond, length as m-dash]C-Au-P^P motifs.
;
_journal_issue 73
_journal_name_full 'Chemical communications (Cambridge, England)'
_journal_page_first 10367
_journal_page_last 10370
_journal_paper_doi 10.1039/c8cc06665e
_journal_volume 54
_journal_year 2018
_chemical_formula_moiety 'C260 H188 Au40 P8, 4(F6 Sb), C H2 Cl2, C2 H4 Cl2'
_chemical_formula_sum 'C263 H194 Au40 Cl4 F24 P8 Sb4'
_chemical_formula_weight 12565.39
_space_group_crystal_system monoclinic
_space_group_IT_number 15
_space_group_name_Hall '-C 2yc'
_space_group_name_H-M_alt 'C 1 2/c 1'
_symmetry_space_group_name_Hall '-C 2yc'
_symmetry_space_group_name_H-M 'C 1 2/c 1'
_atom_sites_solution_hydrogens geom
_atom_sites_solution_primary dual
_audit_creation_date 2018-06-08
_audit_creation_method
;
Olex2 1.2
(compiled 2018.05.29 svn.r3508 for OlexSys, GUI svn.r5506)
;
_audit_update_record
;
2018-06-08 deposited with the CCDC.
2018-08-20 downloaded from the CCDC.
;
_cell_angle_alpha 90
_cell_angle_beta 117.333(3)
_cell_angle_gamma 90
_cell_formula_units_Z 4
_cell_length_a 41.9547(10)
_cell_length_b 18.5701(3)
_cell_length_c 44.4220(11)
_cell_measurement_reflns_used 30214
_cell_measurement_temperature 173.00(10)
_cell_measurement_theta_max 65.7310
_cell_measurement_theta_min 3.8010
_cell_volume 30745.3(14)
_computing_molecular_graphics 'Olex2 (Dolomanov et al., 2009)'
_computing_publication_material 'Olex2 (Dolomanov et al., 2009)'
_computing_structure_refinement 'ShelXL (Sheldrick, 2015)'
_computing_structure_solution 'ShelXT (Sheldrick, 2015)'
_diffrn_ambient_temperature 173.00(10)
_diffrn_measured_fraction_theta_full 0.979
_diffrn_measured_fraction_theta_max 0.979
_diffrn_measurement_device_type 'SuperNova, Dual, Cu at zero, AtlasS2'
_diffrn_radiation_type CuK\a
_diffrn_radiation_wavelength 1.54184
_diffrn_reflns_av_R_equivalents 0.0969
_diffrn_reflns_av_unetI/netI 0.0779
_diffrn_reflns_Laue_measured_fraction_full 0.979
_diffrn_reflns_Laue_measured_fraction_max 0.979
_diffrn_reflns_limit_h_max 47
_diffrn_reflns_limit_h_min -47
_diffrn_reflns_limit_k_max 21
_diffrn_reflns_limit_k_min -16
_diffrn_reflns_limit_l_max 50
_diffrn_reflns_limit_l_min -45
_diffrn_reflns_number 74308
_diffrn_reflns_point_group_measured_fraction_full 0.979
_diffrn_reflns_point_group_measured_fraction_max 0.979
_diffrn_reflns_theta_full 61.169
_diffrn_reflns_theta_max 61.169
_diffrn_reflns_theta_min 3.812
_exptl_absorpt_coefficient_mu 38.741
_exptl_absorpt_correction_T_max 1.00000
_exptl_absorpt_correction_T_min 0.08314
_exptl_absorpt_correction_type multi-scan
_exptl_absorpt_process_details
;
CrysAlisPro 1.171.39.27b (Rigaku Oxford Diffraction, 2015)
Empirical absorption correction using spherical harmonics,
 implemented in SCALE3 ABSPACK scaling algorithm.
;
_exptl_crystal_colour 'metallic dark black'
_exptl_crystal_colour_lustre metallic
_exptl_crystal_colour_modifier dark
_exptl_crystal_colour_primary black
_exptl_crystal_density_diffrn 2.715
_exptl_crystal_description block
_exptl_crystal_F_000 22160
_exptl_crystal_size_max 0.08
_exptl_crystal_size_mid 0.03
_exptl_crystal_size_min 0.02
_platon_squeeze_details
;
;
_refine_diff_density_max 4.355
_refine_diff_density_min -5.562
_refine_diff_density_rms 0.560
_refine_ls_extinction_method none
_refine_ls_goodness_of_fit_ref 1.057
_refine_ls_hydrogen_treatment constr
_refine_ls_matrix_type full
_refine_ls_number_parameters 1410
_refine_ls_number_reflns 23118
_refine_ls_number_restraints 890
_refine_ls_restrained_S_all 1.042
_refine_ls_R_factor_all 0.1062
_refine_ls_R_factor_gt 0.0927
_refine_ls_shift/su_max 0.001
_refine_ls_shift/su_mean 0.000
_refine_ls_structure_factor_coef Fsqd
_refine_ls_weighting_details 'w=1/[\s^2^(Fo^2^)+(0.1443P)^2^+3394.5850P] where P=(Fo^2^+2Fc^2^)/3'
_refine_ls_weighting_scheme calc
_refine_ls_wR_factor_gt 0.2476
_refine_ls_wR_factor_ref 0.2615
_reflns_Friedel_coverage 0.000
_reflns_number_gt 18978
_reflns_number_total 23118
_reflns_threshold_expression 'I > 2\s(I)'
_cod_data_source_file c8cc06665e2.cif
_cod_data_source_block zwh345b10-1
_cod_depositor_comments 'Adding full bibliography for 7122204.cif.'
_cod_database_code 7122204
_shelx_shelxl_version_number 2014/7
_shelx_space_group_comment
;
The symmetry employed for this shelxl refinement is uniquely defined
by the following loop, which should always be used as a source of
symmetry information in preference to the above space-group names.
They are only intended as comments.
;
_olex2_refinement_description
;
1. Fixed Uiso
 At 1.2 times of:
  All C(H) groups, All C(H,H) groups
2. Restrained distances
 Sb1-F15
 1.99 with sigma of 0.02
 Sb1-F16
 1.99 with sigma of 0.02
 Sb1-F12
 1.99 with sigma of 0.02
 Sb1-F13
 1.99 with sigma of 0.02
 F15-F16
 3.98 with sigma of 0.02
 F13-F15
 2.814 with sigma of 0.02
 F15-F12
 2.814 with sigma of 0.02
 F16-F13
 2.814 with sigma of 0.02
 F16-F12
 2.814 with sigma of 0.02
 F13-F12
 2.814 with sigma of 0.02
 Sb1-F14
 1.99 with sigma of 0.02
 F14-F12
 3.98 with sigma of 0.02
 F15-F14
 2.814 with sigma of 0.02
 F16-F14
 2.814 with sigma of 0.02
 F13-F14
 2.814 with sigma of 0.02
 Sb1-F11
 1.99 with sigma of 0.02
 F13-F11
 3.98 with sigma of 0.02
 F15-F11
 2.814 with sigma of 0.02
 F16-F11
 2.814 with sigma of 0.02
 F12-F11
 2.814 with sigma of 0.02
 F11-F14
 2.814 with sigma of 0.02
3. Restrained planarity
 C341, C342, C343, C348, C347, C346, C345, C344
 with sigma of 0.1
4. Uiso/Uaniso restraints and constraints
Sb2 \\sim F21 \\sim F22 \\sim F23 \\sim F24 \\sim F25 \\sim F26: within 2A with
sigma of 0.01 and sigma for terminal atoms of 0.02
C381 \\sim C382 \\sim C383 \\sim C384 \\sim C385 \\sim C386 \\sim C387 \\sim
C388: within 2A with sigma of 0.01 and sigma for terminal atoms of 0.02
C301 \\sim C302 \\sim C304 \\sim C303 \\sim C308 \\sim C307 \\sim C306 \\sim
C305: within 2A with sigma of 0.01 and sigma for terminal atoms of 0.02
C341 \\sim C342 \\sim C343 \\sim C348 \\sim C347 \\sim C346 \\sim C345 \\sim
C344: within 2A with sigma of 0.01 and sigma for terminal atoms of 0.02
C111 \\sim C112 \\sim C113 \\sim C114 \\sim C115 \\sim C116: within 2A with
sigma of 0.01 and sigma for terminal atoms of 0.02
C221 \\sim C222 \\sim C223 \\sim C224 \\sim C225 \\sim C226: within 2A with
sigma of 0.01 and sigma for terminal atoms of 0.002
C331 \\sim C332 \\sim C333 \\sim C334 \\sim C335 \\sim C336 \\sim C337 \\sim
C338: within 2A with sigma of 0.01 and sigma for terminal atoms of 0.02
C371 \\sim C372 \\sim C373 \\sim C378 \\sim C377 \\sim C376 \\sim C375 \\sim
C374: within 2A with sigma of 0.001 and sigma for terminal atoms of 0.002
Sb1 \\sim F11 \\sim F12 \\sim F13 \\sim F14 \\sim F15 \\sim F16: within 2A with
sigma of 0.01 and sigma for terminal atoms of 0.02
Cl2 \\sim Cl1 \\sim C3: within 2A with sigma of 0.01 and sigma for terminal
atoms of 0.02
C231 \\sim C232 \\sim C233 \\sim C234 \\sim C235 \\sim C236: within 2A with
sigma of 0.01 and sigma for terminal atoms of 0.02
C241 \\sim C242 \\sim C243 \\sim C244 \\sim C245 \\sim C246: within 2A with
sigma of 0.01 and sigma for terminal atoms of 0.02
C391 \\sim C392 \\sim C393 \\sim C394 \\sim C395 \\sim C396 \\sim C397 \\sim
C398: within 2A with sigma of 0.01 and sigma for terminal atoms of 0.02
C211 \\sim C212 \\sim C213 \\sim C214 \\sim C215 \\sim C216: within 2A with
sigma of 0.001 and sigma for terminal atoms of 0.002
C361 \\sim C362 \\sim C365 \\sim C366 \\sim C367 \\sim C368 \\sim C363 \\sim
C364: within 2A with sigma of 0.01 and sigma for terminal atoms of 0.02
C311 \\sim C312 \\sim C314 \\sim C313 \\sim C318 \\sim C317 \\sim C316 \\sim
C315: within 2A with sigma of 0.001 and sigma for terminal atoms of 0.02
C141 \\sim C142 \\sim C146 \\sim C145 \\sim C144 \\sim C143: within 2A with
sigma of 0.01 and sigma for terminal atoms of 0.02
C131 \\sim C136 \\sim C135 \\sim C134 \\sim C133 \\sim C132: within 2A with
sigma of 0.01 and sigma for terminal atoms of 0.02
C351 \\sim C352 \\sim C353 \\sim C358 \\sim C357 \\sim C356 \\sim C355 \\sim
C354: within 2A with sigma of 0.01 and sigma for terminal atoms of 0.02
C121 \\sim C126 \\sim C125 \\sim C124 \\sim C123 \\sim C122: within 2A with
sigma of 0.01 and sigma for terminal atoms of 0.02
C321 \\sim C322 \\sim C323 \\sim C324 \\sim C325 \\sim C326 \\sim C327 \\sim
C328: within 2A with sigma of 0.01 and sigma for terminal atoms of 0.02
Cl3 \\sim C4 \\sim C5 \\sim Cl4: within 2A with sigma of 0.001 and sigma for
terminal atoms of 0.002
5. Others
 Fixed Sof: Cl2(0.5) Cl1(0.5) C3(0.5) H3A(0.5) H3B(0.5) Cl3(0.5) C4(0.5)
 H4A(0.5) H4B(0.5) Cl4(0.5) C5(0.5) H5A(0.5) H5B(0.5)
6.a Secondary CH2 refined with riding coordinates:
 C1(H1A,H1B), C2(H2A,H2B), C3(H3A,H3B), C4(H4A,H4B), C5(H5A,H5B)
6.b Aromatic/amide H refined with riding coordinates:
 C112(H112), C113(H113), C114(H114), C115(H115), C116(H116), C126(H126),
 C125(H125), C124(H124), C123(H123), C122(H122), C136(H136), C135(H135),
 C134(H134), C133(H133), C132(H132), C141(H141), C146(H146), C145(H145),
 C144(H144), C143(H143), C212(H212), C213(H213), C214(H214), C215(H215),
 C216(H216), C222(H222), C223(H223), C224(H224), C225(H225), C226(H226),
 C232(H232), C233(H233), C234(H234), C235(H235), C236(H236), C242(H242),
 C243(H243), C244(H244), C245(H245), C246(H246), C304(H304), C308(H308),
 C307(H307), C306(H306), C305(H305), C314(H314), C318(H318), C317(H317),
 C316(H316), C315(H315), C324(H324), C325(H325), C326(H326), C327(H327),
 C328(H328), C334(H334), C335(H335), C336(H336), C337(H337), C338(H338),
 C348(H348), C347(H347), C346(H346), C345(H345), C344(H344), C358(H358),
 C357(H357), C356(H356), C355(H355), C354(H354), C365(H365), C366(H366),
 C367(H367), C368(H368), C364(H364), C378(H378), C377(H377), C376(H376),
 C375(H375), C374(H374), C384(H384), C385(H385), C386(H386), C387(H387),
 C388(H388), C394(H394), C395(H395), C396(H396), C397(H397), C398(H398)
6.c Fitted hexagon refined as free rotating group:
 C111(C112,C113,C114,C115,C116), C121(C126,C125,C124,C123,C122), C131(C136,
 C135,C134,C133,C132), C141(C142,C146,C145,C144,C143), C211(C212,C213,C214,C215,
 C216), C241(C242,C243,C244,C245,C246), C304(C303,C308,C307,C306,C305),
 C314(C313,C318,C317,C316,C315), C323(C324,C325,C326,C327,C328), C343(C348,C347,
 C346,C345,C344), C353(C358,C357,C356,C355,C354), C365(C366,C367,C368,C363,
 C364), C373(C378,C377,C376,C375,C374), C393(C394,C395,C396,C397,C398)
;
_olex2_submission_special_instructions 'No special instructions were received'

loop_
_space_group_symop_operation_xyz
'x, y, z'
'-x, y, -z+1/2'
'x+1/2, y+1/2, z'
'-x+1/2, y+1/2, -z+1/2'
'-x, -y, -z'
'x, -y, z-1/2'
'-x+1/2, -y+1/2, -z'
'x+1/2, -y+1/2, z-1/2'

loop_
_atom_site_label
_atom_site_type_symbol
_atom_site_fract_x
_atom_site_fract_y
_atom_site_fract_z
_atom_site_U_iso_or_equiv
_atom_site_adp_type
_atom_site_occupancy
_atom_site_site_symmetry_order
_atom_site_calc_flag
_atom_site_refinement_flags_posn
_atom_site_refinement_flags_adp
_atom_site_refinement_flags_occupancy
Au1 Au 0.57599(4) 0.66898(8) 0.68066(3) 0.0474(4) Uani 1 1 d . . .
Au2 Au 0.52194(3) 0.59369(5) 0.69864(2) 0.0248(3) Uani 1 1 d . . .
Au3 Au 0.53713(3) 0.51229(6) 0.65424(3) 0.0291(3) Uani 1 1 d . . .
Au4 Au 0.60189(3) 0.45525(7) 0.71412(3) 0.0373(3) Uani 1 1 d . . .
Au5 Au 0.57200(3) 0.53095(5) 0.76335(2) 0.0219(2) Uani 1 1 d . . .
Au6 Au 0.55154(3) 0.59927(5) 0.80598(2) 0.0237(2) Uani 1 1 d . . .
Au7 Au 0.5000 0.71724(8) 0.7500 0.0406(4) Uani 1 2 d S T P
Au8 Au 0.5000 0.52920(7) 0.7500 0.0177(3) Uani 1 2 d S T P
Au9 Au 0.57001(3) 0.37497(5) 0.75500(2) 0.0208(2) Uani 1 1 d . . .
Au10 Au 0.51803(2) 0.44796(5) 0.70131(2) 0.0166(2) Uani 1 1 d . . .
Au11 Au 0.46793(3) 0.52311(5) 0.64595(2) 0.0239(2) Uani 1 1 d . . .
Au12 Au 0.53324(4) 0.34966(6) 0.65308(3) 0.0408(3) Uani 1 1 d . . .
Au13 Au 0.38740(3) 0.54969(6) 0.63200(3) 0.0357(3) Uani 1 1 d . . .
Au14 Au 0.44442(2) 0.45211(5) 0.69316(2) 0.0160(2) Uani 1 1 d . . .
Au15 Au 0.5000 0.37353(7) 0.7500 0.0165(3) Uani 1 2 d S T P
Au16 Au 0.51603(3) 0.29933(5) 0.70556(2) 0.0224(2) Uani 1 1 d . . .
Au17 Au 0.45767(3) 0.37095(5) 0.64766(2) 0.0219(2) Uani 1 1 d . . .
Au18 Au 0.5000 0.18316(8) 0.7500 0.0330(4) Uani 1 2 d S T P
Au19 Au 0.43733(3) 0.30366(5) 0.69085(2) 0.0223(2) Uani 1 1 d . . .
Au20 Au 0.36208(3) 0.45363(6) 0.68320(3) 0.0328(3) Uani 1 1 d . . .
Au21 Au 0.38845(3) 0.38928(5) 0.63777(2) 0.0237(2) Uani 1 1 d . . .
Au22 Au 0.36498(3) 0.23802(6) 0.65726(3) 0.0291(3) Uani 1 1 d . . .
P1 P 0.5655(2) 0.5231(4) 0.62075(17) 0.0378(17) Uani 1 1 d . . .
P2 P 0.6169(2) 0.6397(6) 0.6632(2) 0.056(2) Uani 1 1 d . . .
P3 P 0.33422(18) 0.3700(4) 0.59110(16) 0.0327(16) Uani 1 1 d . . .
P4 P 0.30611(18) 0.2634(4) 0.62503(16) 0.0325(15) Uani 1 1 d . . .
C1 C 0.6122(8) 0.5517(14) 0.6453(7) 0.036(7) Uani 1 1 d . . .
H1A H 0.6249 0.5166 0.6638 0.044 Uiso 1 1 calc R . .
H1B H 0.6239 0.5509 0.6303 0.044 Uiso 1 1 calc R . .
C2 C 0.2996(7) 0.3487(14) 0.6035(7) 0.031(6) Uani 1 1 d . . .
H2A H 0.2990 0.3873 0.6186 0.038 Uiso 1 1 calc R . .
H2B H 0.2761 0.3481 0.5830 0.038 Uiso 1 1 calc R . .
C111 C 0.6174(7) 0.7036(14) 0.6328(6) 0.077(7) Uani 1 1 d . U .
C112 C 0.5912(7) 0.7564(15) 0.6186(6) 0.083(7) Uani 1 1 d G U .
H112 H 0.5724 0.7596 0.6248 0.099 Uiso 1 1 calc R . .
C113 C 0.5925(7) 0.8045(14) 0.5952(7) 0.084(7) Uani 1 1 d G U .
H113 H 0.5746 0.8406 0.5854 0.100 Uiso 1 1 calc R . .
C114 C 0.6200(8) 0.7998(14) 0.5860(6) 0.085(7) Uani 1 1 d G U .
H114 H 0.6209 0.8327 0.5701 0.102 Uiso 1 1 calc R . .
C115 C 0.6462(7) 0.7471(15) 0.6003(6) 0.080(7) Uani 1 1 d G U .
H115 H 0.6650 0.7439 0.5941 0.097 Uiso 1 1 calc R . .
C116 C 0.6449(7) 0.6989(14) 0.6237(6) 0.081(7) Uani 1 1 d G U .
H116 H 0.6628 0.6628 0.6334 0.097 Uiso 1 1 calc R . .
C121 C 0.6627(7) 0.645(2) 0.6962(6) 0.127(13) Uani 1 1 d . U .
C126 C 0.6885(9) 0.591(2) 0.7047(7) 0.129(13) Uani 1 1 d G U .
H126 H 0.6827 0.5471 0.6925 0.155 Uiso 1 1 calc R . .
C125 C 0.7228(8) 0.602(2) 0.7310(8) 0.133(13) Uani 1 1 d G U .
H125 H 0.7404 0.5654 0.7367 0.160 Uiso 1 1 calc R . .
C124 C 0.7314(7) 0.667(2) 0.7488(6) 0.133(13) Uani 1 1 d G U .
H124 H 0.7548 0.6741 0.7667 0.159 Uiso 1 1 calc R . .
C123 C 0.7056(9) 0.720(2) 0.7403(8) 0.135(13) Uani 1 1 d G U .
H123 H 0.7115 0.7645 0.7525 0.162 Uiso 1 1 calc R . .
C122 C 0.6713(8) 0.710(2) 0.7141(8) 0.132(13) Uani 1 1 d G U .
H122 H 0.6537 0.7462 0.7083 0.159 Uiso 1 1 calc R . .
C131 C 0.5676(8) 0.4389(11) 0.6008(6) 0.070(6) Uani 1 1 d . U .
C136 C 0.5997(6) 0.4099(14) 0.6041(6) 0.073(6) Uani 1 1 d G U .
H136 H 0.6216 0.4345 0.6171 0.088 Uiso 1 1 calc R . .
C135 C 0.5995(6) 0.3449(14) 0.5886(7) 0.075(7) Uani 1 1 d G U .
H135 H 0.6214 0.3251 0.5909 0.090 Uiso 1 1 calc R . .
C134 C 0.5674(8) 0.3088(11) 0.5697(6) 0.074(6) Uani 1 1 d G U .
H134 H 0.5673 0.2644 0.5591 0.089 Uiso 1 1 calc R . .
C133 C 0.5354(6) 0.3378(14) 0.5663(6) 0.075(7) Uani 1 1 d G U .
H133 H 0.5134 0.3132 0.5533 0.090 Uiso 1 1 calc R . .
C132 C 0.5355(6) 0.4028(14) 0.5818(7) 0.074(6) Uani 1 1 d G U .
H132 H 0.5136 0.4227 0.5795 0.089 Uiso 1 1 calc R . .
C141 C 0.5186(7) 0.6313(13) 0.5859(5) 0.066(6) Uani 1 1 d . U .
H141 H 0.5104 0.6269 0.6026 0.079 Uiso 1 1 calc R . .
C142 C 0.5458(7) 0.5868(11) 0.5872(4) 0.063(6) Uani 1 1 d G U .
C146 C 0.5577(6) 0.5932(12) 0.5628(5) 0.061(6) Uani 1 1 d G U .
H146 H 0.5763 0.5627 0.5637 0.073 Uiso 1 1 calc R . .
C145 C 0.5424(7) 0.6443(13) 0.5372(5) 0.066(6) Uani 1 1 d G U .
H145 H 0.5506 0.6487 0.5206 0.079 Uiso 1 1 calc R . .
C144 C 0.5152(7) 0.6888(11) 0.5360(5) 0.068(6) Uani 1 1 d G U .
H144 H 0.5048 0.7237 0.5185 0.081 Uiso 1 1 calc R . .
C143 C 0.5033(6) 0.6824(12) 0.5604(5) 0.069(6) Uani 1 1 d G U .
H143 H 0.4847 0.7128 0.5595 0.082 Uiso 1 1 calc R . .
C211 C 0.3177(7) 0.4494(11) 0.5642(6) 0.072(4) Uani 1 1 d . U .
C212 C 0.2953(7) 0.4995(14) 0.5681(6) 0.072(4) Uani 1 1 d G U .
H212 H 0.2858 0.4903 0.5835 0.087 Uiso 1 1 calc R . .
C213 C 0.2867(7) 0.5631(12) 0.5495(6) 0.072(4) Uani 1 1 d G U .
H213 H 0.2714 0.5974 0.5522 0.087 Uiso 1 1 calc R . .
C214 C 0.3006(7) 0.5767(11) 0.5270(6) 0.072(4) Uani 1 1 d G U .
H214 H 0.2947 0.6201 0.5144 0.087 Uiso 1 1 calc R . .
C215 C 0.3230(7) 0.5266(13) 0.5231(6) 0.072(4) Uani 1 1 d G U .
H215 H 0.3325 0.5358 0.5077 0.087 Uiso 1 1 calc R . .
C216 C 0.3316(7) 0.4630(12) 0.5417(6) 0.072(4) Uani 1 1 d G U .
H216 H 0.3469 0.4287 0.5390 0.087 Uiso 1 1 calc R . .
C221 C 0.3365(9) 0.2928(19) 0.5661(7) 0.048(5) Uani 1 1 d . U .
C222 C 0.3067(9) 0.280(2) 0.5362(8) 0.053(5) Uani 1 1 d . U .
H222 H 0.2862 0.3101 0.5284 0.064 Uiso 1 1 calc R . .
C223 C 0.3074(10) 0.217(2) 0.5168(8) 0.060(6) Uani 1 1 d . U .
H223 H 0.2876 0.2061 0.4956 0.072 Uiso 1 1 calc R . .
C224 C 0.3358(10) 0.178(2) 0.5293(8) 0.061(6) Uani 1 1 d . U .
H224 H 0.3361 0.1359 0.5173 0.073 Uiso 1 1 calc R . .
C225 C 0.3661(10) 0.194(2) 0.5595(8) 0.058(6) Uani 1 1 d . U .
H225 H 0.3867 0.1642 0.5675 0.069 Uiso 1 1 calc R . .
C226 C 0.3661(9) 0.2542(19) 0.5777(8) 0.054(5) Uani 1 1 d . U .
H226 H 0.3868 0.2672 0.5979 0.065 Uiso 1 1 calc R . .
C231 C 0.2829(10) 0.196(2) 0.5925(8) 0.060(6) Uani 1 1 d . U .
C232 C 0.3045(11) 0.133(2) 0.5922(9) 0.069(7) Uani 1 1 d . U .
H232 H 0.3292 0.1294 0.6081 0.083 Uiso 1 1 calc R . .
C233 C 0.2872(11) 0.080(2) 0.5674(10) 0.077(7) Uani 1 1 d . U .
H233 H 0.3007 0.0402 0.5658 0.092 Uiso 1 1 calc R . .
C234 C 0.2505(11) 0.084(3) 0.5451(10) 0.079(7) Uani 1 1 d . U .
H234 H 0.2389 0.0476 0.5289 0.094 Uiso 1 1 calc R . .
C235 C 0.2318(11) 0.142(2) 0.5471(9) 0.070(7) Uani 1 1 d . U .
H235 H 0.2067 0.1430 0.5325 0.084 Uiso 1 1 calc R . .
C236 C 0.2474(10) 0.201(2) 0.5696(8) 0.063(6) Uani 1 1 d . U .
H236 H 0.2336 0.2417 0.5687 0.075 Uiso 1 1 calc R . .
C241 C 0.2794(6) 0.2691(12) 0.6478(6) 0.059(6) Uani 1 1 d . U .
C242 C 0.2759(6) 0.3341(10) 0.6615(6) 0.056(6) Uani 1 1 d G U .
H242 H 0.2869 0.3763 0.6585 0.067 Uiso 1 1 calc R . .
C243 C 0.2562(6) 0.3373(10) 0.6795(6) 0.061(6) Uani 1 1 d G U .
H243 H 0.2538 0.3817 0.6888 0.073 Uiso 1 1 calc R . .
C244 C 0.2401(6) 0.2755(13) 0.6838(6) 0.065(6) Uani 1 1 d G U .
H244 H 0.2266 0.2776 0.6961 0.078 Uiso 1 1 calc R . .
C245 C 0.2436(6) 0.2105(11) 0.6701(6) 0.063(6) Uani 1 1 d G U .
H245 H 0.2326 0.1682 0.6730 0.076 Uiso 1 1 calc R . .
C246 C 0.2633(7) 0.2073(10) 0.6521(6) 0.059(6) Uani 1 1 d G U .
H246 H 0.2657 0.1629 0.6427 0.071 Uiso 1 1 calc R . .
C301 C 0.6093(9) 0.5436(19) 0.7398(9) 0.051(6) Uani 1 1 d . U .
C302 C 0.6171(9) 0.602(2) 0.7567(9) 0.057(6) Uani 1 1 d . U .
C304 C 0.6064(5) 0.7188(14) 0.7772(7) 0.077(7) Uani 1 1 d . U .
H304 H 0.5817 0.7072 0.7680 0.092 Uiso 1 1 calc R . .
C303 C 0.6300(7) 0.6709(12) 0.7738(6) 0.069(6) Uani 1 1 d G U .
C308 C 0.6663(6) 0.6878(13) 0.7874(7) 0.076(6) Uani 1 1 d G U .
H308 H 0.6824 0.6550 0.7851 0.091 Uiso 1 1 calc R . .
C307 C 0.6789(5) 0.7526(15) 0.8044(7) 0.086(7) Uani 1 1 d G U .
H307 H 0.7037 0.7641 0.8137 0.104 Uiso 1 1 calc R . .
C306 C 0.6553(7) 0.8005(12) 0.8078(7) 0.088(7) Uani 1 1 d G U .
H306 H 0.6640 0.8448 0.8195 0.105 Uiso 1 1 calc R . .
C305 C 0.6191(7) 0.7836(13) 0.7942(7) 0.084(7) Uani 1 1 d G U .
H305 H 0.6030 0.8163 0.7966 0.100 Uiso 1 1 calc R . .
C311 C 0.5369(13) 0.696(2) 0.6977(15) 0.097(4) Uani 1 1 d . U .
C312 C 0.5440(13) 0.760(2) 0.6961(15) 0.097(4) Uani 1 1 d . U .
C314 C 0.5189(7) 0.8804(12) 0.6920(10) 0.098(4) Uani 1 1 d . U .
H314 H 0.4971 0.8596 0.6893 0.118 Uiso 1 1 calc R . .
C313 C 0.5470(8) 0.8364(9) 0.6950(10) 0.098(4) Uani 1 1 d G U .
C318 C 0.5790(7) 0.8668(12) 0.6990(10) 0.098(4) Uani 1 1 d G U .
H318 H 0.5982 0.8368 0.7010 0.118 Uiso 1 1 calc R . .
C317 C 0.5829(7) 0.9413(12) 0.7001(10) 0.098(4) Uani 1 1 d G U .
H317 H 0.6048 0.9621 0.7029 0.118 Uiso 1 1 calc R . .
C316 C 0.5548(8) 0.9853(9) 0.6972(10) 0.098(4) Uani 1 1 d G U .
H316 H 0.5575 1.0361 0.6979 0.118 Uiso 1 1 calc R . .
C315 C 0.5228(7) 0.9548(12) 0.6931(10) 0.098(4) Uani 1 1 d G U .
H315 H 0.5036 0.9849 0.6911 0.118 Uiso 1 1 calc R . .
C321 C 0.4615(10) 0.7218(16) 0.7020(8) 0.052(7) Uani 1 1 d . U .
C322 C 0.4419(10) 0.7182(17) 0.6718(8) 0.056(6) Uani 1 1 d . U .
C323 C 0.4192(7) 0.7332(15) 0.6361(5) 0.073(6) Uani 1 1 d . U .
C324 C 0.4360(6) 0.7422(15) 0.6158(7) 0.081(7) Uani 1 1 d G U .
H324 H 0.4615 0.7402 0.6255 0.097 Uiso 1 1 calc R . .
C325 C 0.4157(8) 0.7540(16) 0.5812(6) 0.091(8) Uani 1 1 d G U .
H325 H 0.4272 0.7602 0.5673 0.109 Uiso 1 1 calc R . .
C326 C 0.3785(8) 0.7569(16) 0.5670(5) 0.096(8) Uani 1 1 d G U .
H326 H 0.3646 0.7650 0.5433 0.115 Uiso 1 1 calc R . .
C327 C 0.3616(6) 0.7479(16) 0.5873(7) 0.094(8) Uani 1 1 d G U .
H327 H 0.3362 0.7499 0.5776 0.113 Uiso 1 1 calc R . .
C328 C 0.3820(7) 0.7360(15) 0.6219(7) 0.086(7) Uani 1 1 d G U .
H328 H 0.3705 0.7299 0.6358 0.104 Uiso 1 1 calc R . .
C331 C 0.4167(9) 0.5560(15) 0.6062(8) 0.045(6) Uani 1 1 d . U .
C332 C 0.4240(9) 0.5546(16) 0.5826(8) 0.045(5) Uani 1 1 d . U .
C333 C 0.4280(9) 0.5579(17) 0.5542(9) 0.050(5) Uani 1 1 d . U .
C334 C 0.4565(10) 0.5100(19) 0.5530(9) 0.057(5) Uani 1 1 d . U .
H334 H 0.4718 0.4808 0.5716 0.068 Uiso 1 1 calc R . .
C335 C 0.4587(11) 0.512(2) 0.5219(10) 0.065(6) Uani 1 1 d . U .
H335 H 0.4760 0.4825 0.5196 0.078 Uiso 1 1 calc R . .
C336 C 0.4374(11) 0.553(2) 0.4960(10) 0.066(6) Uani 1 1 d . U .
H336 H 0.4394 0.5521 0.4756 0.080 Uiso 1 1 calc R . .
C337 C 0.4116(11) 0.600(2) 0.4985(10) 0.066(6) Uani 1 1 d . U .
H337 H 0.3984 0.6328 0.4809 0.079 Uiso 1 1 calc R . .
C338 C 0.4059(10) 0.5962(19) 0.5259(9) 0.057(5) Uani 1 1 d . U .
H338 H 0.3860 0.6210 0.5256 0.069 Uiso 1 1 calc R . .
C341 C 0.5096(12) 0.1803(14) 0.7102(9) 0.062(7) Uani 1 1 d . U .
C342 C 0.5170(11) 0.1759(12) 0.6863(9) 0.067(7) Uani 1 1 d . U .
C343 C 0.5175(9) 0.1634(14) 0.6557(6) 0.085(7) Uani 1 1 d . U .
C348 C 0.4881(8) 0.1374(15) 0.6271(8) 0.097(8) Uani 1 1 d G U .
H348 H 0.4658 0.1308 0.6273 0.117 Uiso 1 1 calc R . .
C347 C 0.4914(9) 0.1212(15) 0.5981(6) 0.107(8) Uani 1 1 d G U .
H347 H 0.4713 0.1034 0.5785 0.128 Uiso 1 1 calc R . .
C346 C 0.5240(11) 0.1309(16) 0.5977(7) 0.106(8) Uani 1 1 d G U .
H346 H 0.5263 0.1198 0.5779 0.127 Uiso 1 1 calc R . .
C345 C 0.5535(8) 0.1569(16) 0.6264(9) 0.103(8) Uani 1 1 d G U .
H345 H 0.5758 0.1635 0.6261 0.123 Uiso 1 1 calc R . .
C344 C 0.5502(8) 0.1731(14) 0.6554(7) 0.095(8) Uani 1 1 d G U .
H344 H 0.5703 0.1909 0.6749 0.115 Uiso 1 1 calc R . .
C351 C 0.5846(11) 0.357(2) 0.6791(10) 0.069(7) Uani 1 1 d . U .
C352 C 0.6169(12) 0.364(2) 0.6913(11) 0.074(7) Uani 1 1 d . U .
C353 C 0.6547(6) 0.3579(16) 0.6950(8) 0.079(6) Uani 1 1 d . U .
C358 C 0.6597(7) 0.3108(16) 0.6732(7) 0.088(7) Uani 1 1 d G U .
H358 H 0.6400 0.2843 0.6569 0.106 Uiso 1 1 calc R . .
C357 C 0.6936(8) 0.3025(16) 0.6753(7) 0.093(7) Uani 1 1 d G U .
H357 H 0.6971 0.2703 0.6604 0.112 Uiso 1 1 calc R . .
C356 C 0.7225(6) 0.3412(18) 0.6992(8) 0.095(8) Uani 1 1 d G U .
H356 H 0.7457 0.3356 0.7007 0.114 Uiso 1 1 calc R . .
C355 C 0.7175(7) 0.3883(17) 0.7210(7) 0.098(8) Uani 1 1 d G U .
H355 H 0.7372 0.4148 0.7373 0.117 Uiso 1 1 calc R . .
C354 C 0.6836(8) 0.3967(16) 0.7189(7) 0.090(7) Uani 1 1 d G U .
H354 H 0.6802 0.4288 0.7338 0.108 Uiso 1 1 calc R . .
C361 C 0.4813(10) 0.338(2) 0.6162(9) 0.057(6) Uani 1 1 d . U .
C362 C 0.4580(10) 0.324(2) 0.5891(9) 0.060(6) Uani 1 1 d . U .
C365 C 0.4058(8) 0.2399(15) 0.5054(7) 0.095(7) Uani 1 1 d . U .
H365 H 0.4058 0.1970 0.4938 0.114 Uiso 1 1 calc R . .
C366 C 0.3805(7) 0.2932(18) 0.4888(5) 0.091(7) Uani 1 1 d G U .
H366 H 0.3632 0.2867 0.4658 0.109 Uiso 1 1 calc R . .
C367 C 0.3804(7) 0.3560(15) 0.5058(7) 0.089(7) Uani 1 1 d G U .
H367 H 0.3631 0.3924 0.4944 0.106 Uiso 1 1 calc R . .
C368 C 0.4056(8) 0.3655(14) 0.5394(7) 0.081(7) Uani 1 1 d G U .
H368 H 0.4055 0.4084 0.5510 0.098 Uiso 1 1 calc R . .
C363 C 0.4309(7) 0.3122(16) 0.5561(5) 0.074(6) Uani 1 1 d G U .
C364 C 0.4310(7) 0.2494(14) 0.5391(7) 0.089(7) Uani 1 1 d G U .
H364 H 0.4483 0.2130 0.5505 0.107 Uiso 1 1 calc R . .
C371 C 0.4173(13) 0.199(2) 0.6847(14) 0.091(4) Uani 1 1 d . U .
C372 C 0.4210(13) 0.135(2) 0.6833(14) 0.091(4) Uani 1 1 d . U .
C373 C 0.4277(9) 0.0603(9) 0.6837(8) 0.091(4) Uani 1 1 d . U .
C378 C 0.4421(9) 0.0255(13) 0.7148(7) 0.091(4) Uani 1 1 d G U .
H378 H 0.4501 0.0528 0.7351 0.110 Uiso 1 1 calc R . .
C377 C 0.4447(8) -0.0491(13) 0.7163(7) 0.091(4) Uani 1 1 d G U .
H377 H 0.4546 -0.0729 0.7377 0.110 Uiso 1 1 calc R . .
C376 C 0.4330(8) -0.0890(9) 0.6867(8) 0.091(4) Uani 1 1 d G U .
H376 H 0.4348 -0.1401 0.6877 0.110 Uiso 1 1 calc R . .
C375 C 0.4186(9) -0.0543(13) 0.6555(7) 0.091(4) Uani 1 1 d G U .
H375 H 0.4105 -0.0815 0.6352 0.110 Uiso 1 1 calc R . .
C374 C 0.4159(8) 0.0204(13) 0.6540(7) 0.091(4) Uani 1 1 d G U .
H374 H 0.4061 0.0442 0.6327 0.109 Uiso 1 1 calc R . .
C381 C 0.3703(7) 0.3646(17) 0.7100(7) 0.042(6) Uani 1 1 d . U .
C382 C 0.3711(8) 0.3118(17) 0.7245(8) 0.043(5) Uani 1 1 d . U .
C383 C 0.3662(9) 0.2438(19) 0.7394(9) 0.056(5) Uani 1 1 d . U .
C384 C 0.3344(10) 0.237(2) 0.7426(10) 0.066(6) Uani 1 1 d . U .
H384 H 0.3181 0.2764 0.7374 0.079 Uiso 1 1 calc R . .
C385 C 0.3278(11) 0.170(2) 0.7538(11) 0.073(6) Uani 1 1 d . U .
H385 H 0.3050 0.1624 0.7527 0.087 Uiso 1 1 calc R . .
C386 C 0.3526(11) 0.116(2) 0.7660(11) 0.077(7) Uani 1 1 d . U .
H386 H 0.3492 0.0750 0.7768 0.092 Uiso 1 1 calc R . .
C387 C 0.3850(12) 0.126(2) 0.7613(11) 0.078(7) Uani 1 1 d . U .
H387 H 0.4020 0.0883 0.7672 0.093 Uiso 1 1 calc R . .
C388 C 0.3909(11) 0.190(2) 0.7486(10) 0.068(6) Uani 1 1 d . U .
H388 H 0.4121 0.1958 0.7461 0.082 Uiso 1 1 calc R . .
C391 C 0.3523(12) 0.547(2) 0.6497(10) 0.074(8) Uani 1 1 d . U .
C392 C 0.3272(12) 0.546(3) 0.6571(11) 0.085(8) Uani 1 1 d . U .
C393 C 0.2927(7) 0.5624(18) 0.6592(8) 0.093(7) Uani 1 1 d . U .
C394 C 0.2840(8) 0.5268(16) 0.6820(8) 0.097(8) Uani 1 1 d G U .
H394 H 0.3002 0.4926 0.6973 0.116 Uiso 1 1 calc R . .
C395 C 0.2517(9) 0.5412(18) 0.6824(8) 0.101(8) Uani 1 1 d G U .
H395 H 0.2458 0.5169 0.6980 0.121 Uiso 1 1 calc R . .
C396 C 0.2280(7) 0.5913(19) 0.6600(9) 0.103(8) Uani 1 1 d G U .
H396 H 0.2059 0.6011 0.6602 0.124 Uiso 1 1 calc R . .
C397 C 0.2367(8) 0.6269(17) 0.6372(8) 0.103(8) Uani 1 1 d G U .
H397 H 0.2205 0.6610 0.6219 0.124 Uiso 1 1 calc R . .
C398 C 0.2690(9) 0.6124(18) 0.6368(8) 0.099(8) Uani 1 1 d G U .
H398 H 0.2749 0.6368 0.6212 0.119 Uiso 1 1 calc R . .
Sb1 Sb 0.31691(11) 0.4901(4) 0.40673(11) 0.168(3) Uani 1 1 d D U .
F11 F 0.2657(4) 0.5150(18) 0.3891(7) 0.204(11) Uani 1 1 d D U .
F12 F 0.3109(7) 0.4853(18) 0.3598(4) 0.190(9) Uani 1 1 d D U .
F13 F 0.3682(4) 0.4633(17) 0.4241(6) 0.179(10) Uani 1 1 d D U .
F14 F 0.3234(7) 0.4943(18) 0.4539(4) 0.192(11) Uani 1 1 d D U .
F15 F 0.3295(8) 0.5940(9) 0.4093(8) 0.203(11) Uani 1 1 d D U .
F16 F 0.3047(8) 0.3859(9) 0.4047(7) 0.202(11) Uani 1 1 d D U .
Sb2 Sb 0.19239(7) 0.43902(14) 0.56541(6) 0.0624(6) Uani 1 1 d . U .
F21 F 0.1695(8) 0.4535(17) 0.5920(8) 0.111(8) Uani 1 1 d . U .
F22 F 0.1486(7) 0.4257(17) 0.5307(7) 0.109(8) Uani 1 1 d . U .
F23 F 0.2146(7) 0.4203(14) 0.5372(6) 0.089(6) Uani 1 1 d . U .
F24 F 0.2371(7) 0.4512(13) 0.6017(6) 0.083(6) Uani 1 1 d . U .
F25 F 0.1927(8) 0.5348(15) 0.5567(7) 0.111(8) Uani 1 1 d . U .
F26 F 0.1974(8) 0.3423(15) 0.5745(8) 0.111(8) Uani 1 1 d . U .
Cl2 Cl 0.3404(7) 0.0140(15) 0.6737(8) 0.107(8) Uani 0.5 1 d . U .
Cl1 Cl 0.3027(6) -0.0434(11) 0.7163(5) 0.076(5) Uani 0.5 1 d . U .
C3 C 0.300(3) 0.015(6) 0.677(3) 0.113(16) Uani 0.5 1 d . U .
H3A H 0.2806 -0.0028 0.6561 0.135 Uiso 0.5 1 calc R . .
H3B H 0.2948 0.0660 0.6804 0.135 Uiso 0.5 1 calc R . .
Cl3 Cl 0.6835(7) 0.9230(19) 0.7034(6) 0.110(6) Uani 0.5 1 d . U .
C4 C 0.665(3) 0.923(7) 0.661(2) 0.111(6) Uani 0.5 1 d . U .
H4A H 0.6841 0.9322 0.6546 0.134 Uiso 0.5 1 calc R . .
H4B H 0.6550 0.8747 0.6530 0.134 Uiso 0.5 1 calc R . .
Cl4 Cl 0.6351(7) 1.0445(19) 0.6548(6) 0.113(6) Uani 0.5 1 d . U .
C5 C 0.635(3) 0.979(7) 0.644(2) 0.112(6) Uani 0.5 1 d . U .
H5A H 0.6320 0.9842 0.6207 0.134 Uiso 0.5 1 calc R . .
H5B H 0.6129 0.9563 0.6421 0.134 Uiso 0.5 1 calc R . .

loop_
_atom_site_aniso_label
_atom_site_aniso_U_11
_atom_site_aniso_U_22
_atom_site_aniso_U_33
_atom_site_aniso_U_23
_atom_site_aniso_U_13
_atom_site_aniso_U_12
Au1 0.0539(8) 0.0514(8) 0.0367(7) -0.0040(5) 0.0207(6) -0.0286(7)
Au2 0.0315(6) 0.0087(5) 0.0302(5) -0.0005(4) 0.0106(4) -0.0067(4)
Au3 0.0317(6) 0.0287(6) 0.0273(6) 0.0012(4) 0.0138(5) -0.0043(5)
Au4 0.0356(6) 0.0459(7) 0.0316(6) 0.0075(5) 0.0163(5) 0.0061(5)
Au5 0.0224(5) 0.0134(5) 0.0266(5) -0.0006(4) 0.0085(4) -0.0057(4)
Au6 0.0313(6) 0.0054(5) 0.0290(5) -0.0034(4) 0.0093(4) -0.0021(4)
Au7 0.0536(11) 0.0109(8) 0.0468(10) 0.000 0.0141(8) 0.000
Au8 0.0180(7) 0.0065(6) 0.0224(7) 0.000 0.0040(5) 0.000
Au9 0.0167(5) 0.0153(5) 0.0235(5) -0.0010(4) 0.0035(4) 0.0015(4)
Au10 0.0181(5) 0.0067(5) 0.0206(5) 0.0008(3) 0.0050(4) -0.0015(4)
Au11 0.0249(5) 0.0134(5) 0.0249(5) 0.0017(4) 0.0040(4) -0.0014(4)
Au12 0.0690(9) 0.0257(6) 0.0374(6) -0.0013(5) 0.0328(6) 0.0032(6)
Au13 0.0388(7) 0.0216(6) 0.0308(6) 0.0038(4) 0.0022(5) -0.0015(5)
Au14 0.0175(5) 0.0042(5) 0.0214(5) -0.0013(3) 0.0047(4) -0.0006(3)
Au15 0.0153(6) 0.0089(7) 0.0204(7) 0.000 0.0041(5) 0.000
Au16 0.0241(5) 0.0086(5) 0.0295(5) -0.0038(4) 0.0079(4) 0.0004(4)
Au17 0.0225(5) 0.0148(5) 0.0256(5) -0.0042(4) 0.0086(4) -0.0022(4)
Au18 0.0296(8) 0.0082(7) 0.0512(10) 0.000 0.0099(7) 0.000
Au19 0.0228(5) 0.0072(5) 0.0311(5) 0.0007(4) 0.0075(4) -0.0008(4)
Au20 0.0248(6) 0.0324(6) 0.0341(6) -0.0058(4) 0.0076(5) -0.0012(5)
Au21 0.0170(5) 0.0220(6) 0.0235(5) -0.0015(4) 0.0019(4) -0.0034(4)
Au22 0.0243(5) 0.0240(6) 0.0277(5) 0.0024(4) 0.0024(4) -0.0069(4)
P1 0.042(4) 0.048(5) 0.024(3) 0.008(3) 0.016(3) -0.003(3)
P2 0.052(5) 0.083(7) 0.036(4) -0.003(4) 0.023(4) -0.034(5)
P3 0.025(3) 0.039(4) 0.021(3) 0.001(3) -0.002(3) -0.013(3)
P4 0.029(4) 0.032(4) 0.028(3) 0.002(3) 0.006(3) -0.010(3)
C1 0.056(19) 0.023(15) 0.038(16) 0.009(11) 0.029(14) -0.004(13)
C2 0.027(14) 0.019(14) 0.043(16) -0.001(11) 0.012(12) -0.009(11)
C111 0.094(15) 0.102(16) 0.054(12) 0.005(11) 0.049(11) -0.048(12)
C112 0.098(16) 0.100(16) 0.060(12) 0.004(11) 0.044(11) -0.049(13)
C113 0.099(15) 0.101(16) 0.061(12) 0.006(11) 0.046(11) -0.050(13)
C114 0.102(16) 0.104(16) 0.061(12) 0.006(11) 0.048(11) -0.048(13)
C115 0.098(15) 0.106(16) 0.058(12) 0.004(11) 0.053(11) -0.046(13)
C116 0.096(15) 0.107(16) 0.057(12) 0.001(11) 0.050(11) -0.044(13)
C121 0.068(15) 0.24(3) 0.057(14) 0.021(17) 0.018(13) -0.074(18)
C126 0.068(15) 0.24(3) 0.060(14) 0.024(17) 0.015(13) -0.070(18)
C125 0.072(15) 0.24(3) 0.063(14) 0.026(17) 0.013(13) -0.068(18)
C124 0.071(15) 0.24(3) 0.065(14) 0.023(17) 0.015(13) -0.071(18)
C123 0.074(15) 0.25(3) 0.064(14) 0.019(17) 0.015(13) -0.071(18)
C122 0.073(15) 0.24(3) 0.062(14) 0.016(17) 0.016(13) -0.072(18)
C131 0.096(15) 0.077(14) 0.061(12) 0.014(10) 0.057(12) 0.009(12)
C136 0.096(15) 0.077(14) 0.068(12) 0.012(10) 0.056(12) 0.015(12)
C135 0.097(15) 0.077(14) 0.072(13) 0.009(10) 0.056(12) 0.019(12)
C134 0.099(15) 0.073(14) 0.071(13) 0.010(10) 0.057(12) 0.016(12)
C133 0.100(15) 0.075(14) 0.068(13) 0.010(10) 0.054(12) 0.009(12)
C132 0.100(15) 0.076(14) 0.066(12) 0.010(10) 0.055(12) 0.006(12)
C141 0.095(14) 0.052(12) 0.039(10) 0.003(9) 0.020(10) -0.018(10)
C142 0.092(14) 0.051(12) 0.037(9) 0.003(9) 0.022(10) -0.022(10)
C146 0.094(14) 0.052(12) 0.034(9) 0.002(9) 0.026(10) -0.021(10)
C145 0.098(14) 0.056(12) 0.038(9) 0.005(9) 0.025(10) -0.022(10)
C144 0.100(14) 0.056(12) 0.040(10) 0.009(9) 0.024(10) -0.021(10)
C143 0.099(14) 0.054(12) 0.042(10) 0.006(9) 0.022(10) -0.019(10)
C211 0.077(8) 0.064(8) 0.059(7) 0.026(6) 0.017(6) -0.012(7)
C212 0.077(8) 0.064(8) 0.060(7) 0.026(6) 0.017(6) -0.012(7)
C213 0.077(8) 0.064(8) 0.060(7) 0.026(6) 0.017(6) -0.012(7)
C214 0.077(8) 0.064(8) 0.060(7) 0.026(6) 0.017(6) -0.012(7)
C215 0.077(8) 0.064(8) 0.059(7) 0.026(6) 0.017(6) -0.012(7)
C216 0.077(8) 0.064(8) 0.059(7) 0.026(6) 0.017(6) -0.012(7)
C221 0.051(10) 0.064(12) 0.032(9) -0.026(9) 0.020(8) -0.024(9)
C222 0.056(11) 0.069(12) 0.036(9) -0.023(9) 0.021(8) -0.027(9)
C223 0.062(11) 0.068(12) 0.042(10) -0.025(9) 0.017(9) -0.025(10)
C224 0.064(11) 0.068(12) 0.046(10) -0.026(9) 0.021(9) -0.015(10)
C225 0.061(11) 0.064(12) 0.045(10) -0.026(9) 0.021(9) -0.013(10)
C226 0.057(11) 0.064(12) 0.039(9) -0.025(9) 0.019(9) -0.016(9)
C231 0.059(12) 0.069(13) 0.044(10) -0.005(10) 0.017(9) -0.048(10)
C232 0.067(12) 0.071(13) 0.052(10) -0.014(10) 0.013(9) -0.045(11)
C233 0.074(13) 0.078(13) 0.060(11) -0.015(10) 0.015(10) -0.040(11)
C234 0.073(13) 0.082(14) 0.060(11) -0.011(11) 0.012(10) -0.042(11)
C235 0.064(12) 0.077(13) 0.052(10) -0.008(10) 0.013(9) -0.046(11)
C236 0.061(12) 0.072(13) 0.045(10) -0.006(10) 0.015(9) -0.047(11)
C241 0.053(11) 0.065(12) 0.058(11) 0.006(9) 0.026(9) -0.009(10)
C242 0.054(11) 0.065(12) 0.058(11) 0.004(9) 0.033(9) -0.008(10)
C243 0.059(11) 0.068(12) 0.061(11) 0.003(10) 0.031(9) -0.006(10)
C244 0.059(11) 0.073(12) 0.065(11) 0.005(10) 0.031(9) -0.008(10)
C245 0.061(11) 0.071(12) 0.062(11) 0.008(10) 0.033(9) -0.014(10)
C246 0.056(11) 0.066(12) 0.060(11) 0.006(9) 0.031(9) -0.009(10)
C301 0.043(12) 0.055(13) 0.066(13) 0.016(11) 0.035(10) -0.021(11)
C302 0.051(11) 0.058(12) 0.070(12) 0.014(10) 0.034(9) -0.025(10)
C304 0.072(12) 0.066(12) 0.085(12) 0.000(10) 0.030(10) -0.031(10)
C303 0.061(10) 0.063(11) 0.080(11) 0.007(9) 0.031(9) -0.029(9)
C308 0.067(12) 0.067(12) 0.088(12) 0.008(10) 0.031(10) -0.030(10)
C307 0.075(12) 0.074(13) 0.097(13) 0.005(11) 0.028(11) -0.031(11)
C306 0.082(13) 0.073(13) 0.095(13) 0.001(11) 0.030(11) -0.033(11)
C305 0.081(12) 0.070(13) 0.090(13) 0.001(11) 0.031(11) -0.035(11)
C311 0.088(7) 0.022(6) 0.172(8) 0.005(6) 0.051(7) -0.011(6)
C312 0.088(7) 0.022(6) 0.172(8) 0.005(6) 0.051(7) -0.011(5)
C314 0.089(7) 0.022(6) 0.172(8) 0.005(6) 0.051(7) -0.011(5)
C313 0.088(7) 0.022(6) 0.172(8) 0.005(6) 0.051(7) -0.011(5)
C318 0.089(7) 0.023(6) 0.172(8) 0.005(6) 0.051(7) -0.011(5)
C317 0.089(7) 0.023(6) 0.172(8) 0.005(6) 0.051(7) -0.011(5)
C316 0.089(7) 0.023(6) 0.172(8) 0.005(6) 0.051(7) -0.011(5)
C315 0.089(7) 0.023(6) 0.172(8) 0.005(6) 0.051(7) -0.011(5)
C321 0.069(14) 0.023(11) 0.050(11) 0.006(10) 0.014(11) -0.006(11)
C322 0.077(13) 0.026(10) 0.051(10) 0.017(9) 0.018(9) -0.004(10)
C323 0.093(12) 0.042(10) 0.062(10) 0.010(8) 0.016(9) 0.004(10)
C324 0.102(14) 0.051(11) 0.068(11) 0.009(10) 0.020(10) 0.007(11)
C325 0.109(14) 0.060(12) 0.074(12) 0.007(10) 0.018(11) 0.010(12)
C326 0.110(15) 0.063(12) 0.077(12) 0.009(11) 0.012(11) 0.011(12)
C327 0.105(14) 0.062(12) 0.077(12) 0.007(11) 0.009(11) 0.012(12)
C328 0.100(14) 0.053(11) 0.071(11) 0.006(10) 0.010(10) 0.008(11)
C331 0.052(12) 0.015(10) 0.056(12) 0.012(9) 0.015(10) 0.000(9)
C332 0.051(10) 0.026(9) 0.057(10) 0.005(8) 0.024(9) 0.003(8)
C333 0.059(9) 0.039(9) 0.060(9) 0.008(7) 0.033(8) -0.003(8)
C334 0.069(11) 0.048(10) 0.063(10) 0.003(8) 0.037(9) -0.002(9)
C335 0.075(11) 0.051(11) 0.068(11) 0.006(9) 0.033(10) -0.003(10)
C336 0.079(12) 0.054(11) 0.066(11) 0.011(9) 0.034(10) -0.008(10)
C337 0.079(11) 0.052(11) 0.064(11) 0.010(9) 0.030(10) -0.003(9)
C338 0.069(11) 0.046(10) 0.062(10) 0.010(8) 0.033(9) -0.003(9)
C341 0.115(18) 0.006(10) 0.067(14) 0.003(10) 0.044(13) 0.002(11)
C342 0.121(17) 0.017(10) 0.069(12) 0.001(9) 0.051(12) 0.008(11)
C343 0.138(16) 0.036(10) 0.081(12) 0.002(9) 0.050(12) 0.012(11)
C348 0.149(17) 0.047(11) 0.087(13) -0.002(10) 0.046(13) 0.014(12)
C347 0.155(18) 0.057(12) 0.095(14) 0.000(11) 0.044(14) 0.017(13)
C346 0.155(18) 0.058(12) 0.096(14) 0.001(11) 0.050(14) 0.022(13)
C345 0.151(18) 0.053(12) 0.097(14) 0.002(11) 0.051(14) 0.023(13)
C344 0.145(17) 0.046(11) 0.091(13) 0.002(10) 0.051(13) 0.020(12)
C351 0.084(15) 0.068(15) 0.082(15) 0.020(12) 0.060(13) 0.053(14)
C352 0.086(13) 0.076(14) 0.084(13) 0.018(11) 0.060(12) 0.050(13)
C353 0.084(13) 0.089(13) 0.088(13) 0.016(10) 0.060(11) 0.047(11)
C358 0.088(13) 0.097(14) 0.096(14) 0.015(12) 0.056(12) 0.046(12)
C357 0.090(14) 0.103(15) 0.101(14) 0.015(12) 0.055(12) 0.044(13)
C356 0.089(14) 0.106(15) 0.102(15) 0.016(12) 0.054(12) 0.042(13)
C355 0.092(14) 0.103(15) 0.102(15) 0.014(12) 0.048(12) 0.043(13)
C354 0.088(14) 0.097(14) 0.096(14) 0.011(12) 0.052(12) 0.046(12)
C361 0.075(14) 0.067(15) 0.049(12) -0.010(11) 0.045(10) -0.012(12)
C362 0.069(12) 0.072(13) 0.055(11) -0.013(10) 0.043(9) -0.011(11)
C365 0.083(13) 0.105(15) 0.080(13) -0.018(11) 0.024(11) -0.004(12)
C366 0.075(13) 0.107(15) 0.081(13) -0.015(12) 0.027(11) -0.003(12)
C367 0.073(13) 0.102(15) 0.081(12) -0.012(11) 0.027(11) -0.004(12)
C368 0.070(12) 0.094(14) 0.076(12) -0.010(11) 0.031(10) -0.007(11)
C363 0.072(12) 0.087(13) 0.068(11) -0.013(10) 0.036(9) -0.010(10)
C364 0.081(13) 0.096(14) 0.078(12) -0.018(11) 0.026(10) -0.008(11)
C371 0.089(7) 0.034(6) 0.143(8) 0.005(6) 0.048(7) -0.006(6)
C372 0.089(7) 0.034(6) 0.143(8) 0.005(6) 0.048(7) -0.006(6)
C373 0.089(7) 0.035(6) 0.143(8) 0.005(6) 0.048(7) -0.006(6)
C378 0.089(7) 0.035(6) 0.143(8) 0.005(6) 0.048(7) -0.006(6)
C377 0.090(7) 0.035(6) 0.143(8) 0.005(6) 0.048(7) -0.006(6)
C376 0.090(7) 0.035(6) 0.143(8) 0.005(6) 0.048(7) -0.006(6)
C375 0.090(7) 0.035(6) 0.143(8) 0.005(6) 0.048(7) -0.006(6)
C374 0.089(7) 0.035(6) 0.143(8) 0.005(6) 0.048(7) -0.006(6)
C381 0.026(10) 0.046(13) 0.045(12) -0.009(10) 0.009(9) -0.008(10)
C382 0.032(9) 0.046(11) 0.049(10) -0.003(8) 0.016(8) -0.007(9)
C383 0.048(9) 0.050(10) 0.064(10) 0.004(8) 0.020(8) -0.001(8)
C384 0.055(10) 0.055(11) 0.077(11) 0.006(9) 0.021(9) -0.001(9)
C385 0.064(11) 0.061(12) 0.085(12) 0.009(10) 0.026(10) -0.006(10)
C386 0.070(11) 0.063(12) 0.085(12) 0.012(10) 0.024(10) 0.000(10)
C387 0.071(11) 0.061(12) 0.084(12) 0.014(10) 0.022(10) 0.009(10)
C388 0.061(10) 0.058(11) 0.076(11) 0.012(9) 0.023(9) 0.007(9)
C391 0.070(15) 0.080(17) 0.064(15) -0.015(13) 0.023(12) 0.033(14)
C392 0.072(14) 0.089(15) 0.075(14) -0.015(11) 0.019(11) 0.032(13)
C393 0.076(13) 0.101(15) 0.085(13) -0.014(11) 0.023(11) 0.027(12)
C394 0.078(13) 0.108(16) 0.091(14) -0.015(12) 0.029(12) 0.022(13)
C395 0.080(14) 0.112(17) 0.098(15) -0.012(13) 0.031(12) 0.020(13)
C396 0.080(14) 0.116(17) 0.099(15) -0.009(13) 0.028(12) 0.021(13)
C397 0.079(14) 0.115(17) 0.097(15) -0.010(13) 0.024(12) 0.024(13)
C398 0.078(13) 0.109(16) 0.092(14) -0.012(12) 0.022(12) 0.025(13)
Sb1 0.082(3) 0.346(9) 0.090(3) -0.018(4) 0.053(2) -0.035(4)
F11 0.101(16) 0.37(2) 0.125(17) -0.003(18) 0.042(14) -0.020(18)
F12 0.112(16) 0.37(2) 0.103(15) -0.017(17) 0.061(13) -0.021(18)
F13 0.087(15) 0.33(2) 0.105(15) -0.012(17) 0.036(13) -0.038(17)
F14 0.122(17) 0.33(2) 0.105(16) -0.026(17) 0.038(14) -0.039(18)
F15 0.127(17) 0.34(2) 0.134(17) 0.021(18) 0.057(15) -0.027(18)
F16 0.121(16) 0.34(2) 0.139(17) -0.033(18) 0.058(14) -0.084(18)
Sb2 0.0607(15) 0.0638(16) 0.0657(15) -0.0164(12) 0.0317(12) -0.0049(12)
F21 0.096(14) 0.116(15) 0.120(15) -0.034(13) 0.049(12) -0.008(13)
F22 0.075(13) 0.115(15) 0.110(14) -0.033(13) 0.020(12) 0.003(12)
F23 0.089(13) 0.086(13) 0.088(12) -0.022(11) 0.038(11) -0.017(11)
F24 0.081(12) 0.077(13) 0.074(12) -0.017(10) 0.020(10) 0.013(11)
F25 0.109(15) 0.085(14) 0.106(14) -0.007(12) 0.021(13) 0.004(13)
F26 0.113(15) 0.080(14) 0.114(14) -0.019(12) 0.031(13) -0.007(13)
Cl2 0.092(17) 0.091(18) 0.14(2) 0.010(15) 0.051(16) -0.027(14)
Cl1 0.083(14) 0.066(13) 0.072(12) -0.008(9) 0.030(11) -0.009(11)
C3 0.10(3) 0.09(3) 0.14(3) 0.01(2) 0.04(2) -0.02(2)
Cl3 0.091(10) 0.179(15) 0.065(9) -0.008(9) 0.039(8) 0.042(11)
C4 0.092(10) 0.179(15) 0.066(9) -0.008(9) 0.039(8) 0.042(11)
Cl4 0.093(10) 0.179(15) 0.068(9) -0.007(9) 0.038(8) 0.041(11)
C5 0.092(10) 0.179(15) 0.067(9) -0.007(9) 0.039(8) 0.042(11)

loop_
_atom_type_symbol
_atom_type_description
_atom_type_scat_dispersion_real
_atom_type_scat_dispersion_imag
_atom_type_scat_source
C C 0.0181 0.0091 'International Tables Vol C Tables 4.2.6.8 and 6.1.1.4'
H H 0.0000 0.0000 'International Tables Vol C Tables 4.2.6.8 and 6.1.1.4'
Au Au -4.4197 7.2980 'International Tables Vol C Tables 4.2.6.8 and 6.1.1.4'
Cl Cl 0.3639 0.7018 'International Tables Vol C Tables 4.2.6.8 and 6.1.1.4'
F F 0.0727 0.0534 'International Tables Vol C Tables 4.2.6.8 and 6.1.1.4'
P P 0.2955 0.4335 'International Tables Vol C Tables 4.2.6.8 and 6.1.1.4'
Sb Sb -0.0562 5.8946 'International Tables Vol C Tables 4.2.6.8 and 6.1.1.4'

loop_
_geom_angle_atom_site_label_1
_geom_angle_atom_site_label_2
_geom_angle_atom_site_label_3
_geom_angle
_geom_angle_site_symmetry_1
_geom_angle_site_symmetry_3
Au2 Au1 Au3 51.87(3) . .
P2 Au1 Au2 138.8(3) . .
P2 Au1 Au3 89.7(2) . .
P2 Au1 C312 150.2(11) . .
C311 Au1 Au2 40.9(10) . .
C311 Au1 Au3 90.1(11) . .
C311 Au1 P2 179.5(14) . .
C311 Au1 C312 30.1(14) . .
C312 Au1 Au2 71.0(10) . .
C312 Au1 Au3 117.8(10) . .
Au1 Au2 Au8 151.89(4) . .
Au3 Au2 Au1 68.00(4) . .
Au3 Au2 Au5 100.74(4) . .
Au3 Au2 Au6 122.26(4) . 2_656
Au3 Au2 Au8 124.04(4) . .
Au5 Au2 Au1 98.93(4) . .
Au5 Au2 Au6 109.53(4) . 2_656
Au5 Au2 Au8 55.72(3) . .
Au6 Au2 Au1 145.83(5) 2_656 .
Au6 Au2 Au8 54.12(3) 2_656 .
Au10 Au2 Au1 122.17(5) . .
Au10 Au2 Au3 61.82(4) . .
Au10 Au2 Au5 65.74(3) . .
Au10 Au2 Au6 87.51(4) . 2_656
Au10 Au2 Au8 62.22(3) . .
Au10 Au2 Au11 61.09(3) . .
Au11 Au2 Au1 114.67(5) . .
Au11 Au2 Au3 60.10(4) . .
Au11 Au2 Au5 126.31(4) . .
Au11 Au2 Au6 62.30(4) . 2_656
Au11 Au2 Au8 92.05(4) . .
C311 Au2 Au1 44.6(16) . .
C311 Au2 Au3 109.0(17) . .
C311 Au2 Au5 108.0(16) . .
C311 Au2 Au6 106.7(14) . 2_656
C311 Au2 Au8 126.0(17) . .
C311 Au2 Au10 165.8(14) . .
C311 Au2 Au11 125.5(16) . .
Au2 Au3 Au1 60.13(4) . .
Au2 Au3 Au4 88.40(4) . .
Au2 Au3 Au10 57.97(3) . .
Au2 Au3 Au12 121.79(5) . .
Au4 Au3 Au1 84.06(4) . .
Au4 Au3 Au12 71.41(4) . .
Au10 Au3 Au1 111.95(4) . .
Au10 Au3 Au4 69.05(4) . .
Au10 Au3 Au12 63.82(4) . .
Au11 Au3 Au1 107.63(5) . .
Au11 Au3 Au2 59.06(4) . .
Au11 Au3 Au4 127.93(5) . .
Au11 Au3 Au10 59.42(3) . .
Au11 Au3 Au12 91.45(4) . .
Au12 Au3 Au1 155.06(5) . .
P1 Au3 Au1 80.4(2) . .
P1 Au3 Au2 140.0(2) . .
P1 Au3 Au4 94.47(19) . .
P1 Au3 Au10 157.3(2) . .
P1 Au3 Au11 137.01(19) . .
P1 Au3 Au12 96.7(2) . .
Au3 Au4 Au5 88.40(4) . .
Au3 Au4 Au9 103.42(5) . .
Au3 Au4 Au10 53.11(3) . .
Au5 Au4 Au10 55.32(3) . .
Au9 Au4 Au5 54.27(3) . .
Au9 Au4 Au10 50.66(3) . .
C301 Au4 Au3 93.4(10) . .
C301 Au4 Au5 41.9(8) . .
C301 Au4 Au9 93.4(8) . .
C301 Au4 Au10 90.4(9) . .
C301 Au4 C351 171.5(14) . .
C301 Au4 C352 156.2(16) . .
C351 Au4 Au3 78.6(9) . .
C351 Au4 Au5 133.8(10) . .
C351 Au4 Au9 85.8(10) . .
C351 Au4 Au10 82.5(10) . .
C352 Au4 Au3 101.4(11) . .
C352 Au4 Au5 155.3(11) . .
C352 Au4 Au9 101.1(11) . .
C352 Au4 Au10 113.4(13) . .
C352 Au4 C351 31.3(15) . .
Au2 Au5 Au4 80.64(4) . .
Au2 Au5 Au9 107.83(4) . .
Au2 Au5 Au10 54.04(3) . .
Au2 Au5 Au20 160.19(5) . 2_656
Au6 Au5 Au2 100.67(4) . .
Au6 Au5 Au4 175.98(5) . .
Au6 Au5 Au8 59.93(3) . .
Au6 Au5 Au9 123.43(4) . .
Au6 Au5 Au10 121.42(4) . .
Au6 Au5 Au14 59.97(3) . 2_656
Au6 Au5 Au20 98.07(4) . 2_656
Au8 Au5 Au2 64.96(3) . .
Au8 Au5 Au4 123.87(4) . .
Au8 Au5 Au9 89.80(4) . .
Au8 Au5 Au10 61.51(3) . .
Au8 Au5 Au20 131.57(4) . 2_656
Au9 Au5 Au4 59.28(3) . .
Au9 Au5 Au10 54.50(3) . .
Au9 Au5 Au20 66.08(3) . 2_656
Au10 Au5 Au4 62.43(3) . .
Au14 Au5 Au2 127.31(4) 2_656 .
Au14 Au5 Au4 122.23(4) 2_656 .
Au14 Au5 Au8 63.18(3) 2_656 .
Au14 Au5 Au9 63.83(3) 2_656 .
Au14 Au5 Au10 92.52(4) 2_656 .
Au14 Au5 Au20 68.47(4) 2_656 2_656
Au20 Au5 Au4 80.25(4) 2_656 .
Au20 Au5 Au10 119.68(4) 2_656 .
C301 Au5 Au2 80.8(9) . .
C301 Au5 Au4 35.0(9) . .
C301 Au5 Au6 141.2(9) . .
C301 Au5 Au8 144.4(9) . .
C301 Au5 Au9 91.7(9) . .
C301 Au5 Au10 91.1(9) . .
C301 Au5 Au14 146.1(9) . 2_656
C301 Au5 Au20 80.6(9) . 2_656
C301 Au5 C302 31.3(13) . .
C302 Au5 Au2 84.9(8) . .
C302 Au5 Au4 66.3(10) . .
C302 Au5 Au6 109.9(10) . .
C302 Au5 Au8 143.4(9) . .
C302 Au5 Au9 120.2(10) . .
C302 Au5 Au10 117.3(9) . .
C302 Au5 Au14 146.5(8) . 2_656
C302 Au5 Au20 82.8(9) . 2_656
Au2 Au6 Au7 70.81(3) 2_656 .
Au5 Au6 Au2 125.37(4) . 2_656
Au5 Au6 Au7 95.31(4) . .
Au5 Au6 Au8 61.36(3) . .
Au5 Au6 Au11 123.78(4) . 2_656
Au5 Au6 Au13 95.10(4) . 2_656
Au5 Au6 Au14 60.49(3) . 2_656
Au8 Au6 Au2 64.29(3) . 2_656
Au8 Au6 Au7 70.13(4) . .
Au8 Au6 Au11 93.61(4) . 2_656
Au8 Au6 Au13 133.38(5) . 2_656
Au11 Au6 Au2 54.49(3) 2_656 2_656
Au11 Au6 Au7 124.11(4) 2_656 .
Au13 Au6 Au2 118.91(5) 2_656 2_656
Au13 Au6 Au7 156.24(5) 2_656 .
Au13 Au6 Au11 65.38(4) 2_656 2_656
Au14 Au6 Au2 91.25(4) 2_656 2_656
Au14 Au6 Au7 133.92(4) 2_656 .
Au14 Au6 Au8 63.87(3) 2_656 .
Au14 Au6 Au11 63.29(3) 2_656 2_656
Au14 Au6 Au13 69.51(4) 2_656 2_656
C321 Au6 Au2 82.0(10) 2_656 2_656
C321 Au6 Au5 118.4(9) 2_656 .
C321 Au6 Au7 37.2(8) 2_656 .
C321 Au6 Au8 106.9(8) 2_656 .
C321 Au6 Au11 116.8(9) 2_656 2_656
C321 Au6 Au13 119.7(8) 2_656 2_656
C321 Au6 Au14 170.5(8) 2_656 2_656
C321 Au6 C322 29.8(11) 2_656 2_656
C322 Au6 Au2 88.8(10) 2_656 2_656
C322 Au6 Au5 134.9(10) 2_656 .
C322 Au6 Au7 66.8(8) 2_656 .
C322 Au6 Au8 134.8(8) 2_656 .
C322 Au6 Au11 99.2(9) 2_656 2_656
C322 Au6 Au13 91.0(8) 2_656 2_656
C322 Au6 Au14 157.6(8) 2_656 2_656
Au6 Au7 Au6 96.01(5) 2_656 .
C321 Au7 Au6 44.8(9) . 2_656
C321 Au7 Au6 44.8(9) 2_656 .
C321 Au7 Au6 140.0(9) 2_656 2_656
C321 Au7 Au6 140.0(9) . .
C321 Au7 C321 175.2(17) 2_656 .
Au2 Au8 Au2 134.06(6) . 2_656
Au5 Au8 Au2 120.07(3) 2_656 .
Au5 Au8 Au2 59.33(3) . .
Au5 Au8 Au2 120.07(3) . 2_656
Au5 Au8 Au2 59.33(3) 2_656 2_656
Au5 Au8 Au5 178.67(6) 2_656 .
Au5 Au8 Au10 117.21(3) 2_656 .
Au5 Au8 Au10 63.54(3) . .
Au5 Au8 Au10 117.21(3) . 2_656
Au5 Au8 Au10 63.54(3) 2_656 2_656
Au5 Au8 Au14 123.16(3) . .
Au5 Au8 Au14 123.16(3) 2_656 2_656
Au5 Au8 Au14 57.62(3) . 2_656
Au5 Au8 Au14 57.62(3) 2_656 .
Au5 Au8 Au15 90.67(3) 2_656 .
Au5 Au8 Au15 90.67(3) . .
Au6 Au8 Au2 61.60(3) . 2_656
Au6 Au8 Au2 61.59(3) 2_656 .
Au6 Au8 Au2 96.18(4) 2_656 2_656
Au6 Au8 Au2 96.18(4) . .
Au6 Au8 Au5 58.72(3) . .
Au6 Au8 Au5 120.55(4) 2_656 .
Au6 Au8 Au5 58.72(3) 2_656 2_656
Au6 Au8 Au5 120.55(4) . 2_656
Au6 Au8 Au6 123.73(6) 2_656 .
Au6 Au8 Au10 122.24(3) . .
Au6 Au8 Au10 122.24(3) 2_656 2_656
Au6 Au8 Au10 86.57(3) 2_656 .
Au6 Au8 Au10 86.56(3) . 2_656
Au6 Au8 Au14 177.19(4) . .
Au6 Au8 Au14 57.69(3) 2_656 .
Au6 Au8 Au14 57.69(3) . 2_656
Au6 Au8 Au14 177.19(4) 2_656 2_656
Au6 Au8 Au15 118.14(3) . .
Au6 Au8 Au15 118.14(3) 2_656 .
Au10 Au8 Au2 53.14(2) . .
Au10 Au8 Au2 172.65(5) . 2_656
Au10 Au8 Au2 53.14(2) 2_656 2_656
Au10 Au8 Au2 172.65(5) 2_656 .
Au10 Au8 Au10 119.72(5) 2_656 .
Au14 Au8 Au2 116.29(3) 2_656 .
Au14 Au8 Au2 116.29(3) . 2_656
Au14 Au8 Au2 86.64(3) 2_656 2_656
Au14 Au8 Au2 86.64(3) . .
Au14 Au8 Au10 90.64(3) 2_656 .
Au14 Au8 Au10 90.65(3) . 2_656
Au14 Au8 Au10 59.63(3) . .
Au14 Au8 Au10 59.63(3) 2_656 2_656
Au14 Au8 Au14 121.01(5) 2_656 .
Au15 Au8 Au2 112.97(3) . .
Au15 Au8 Au2 112.97(3) . 2_656
Au15 Au8 Au10 59.86(3) . 2_656
Au15 Au8 Au10 59.86(3) . .
Au15 Au8 Au14 60.51(3) . 2_656
Au15 Au8 Au14 60.51(3) . .
Au4 Au9 Au20 80.31(4) . 2_656
Au5 Au9 Au4 66.45(4) . .
Au5 Au9 Au14 55.41(3) . 2_656
Au5 Au9 Au20 58.97(3) . 2_656
Au10 Au9 Au4 68.64(4) . .
Au10 Au9 Au5 65.43(3) . .
Au10 Au9 Au14 94.10(4) . 2_656
Au10 Au9 Au15 63.61(3) . .
Au10 Au9 Au19 127.31(5) . 2_656
Au10 Au9 Au20 123.41(4) . 2_656
Au14 Au9 Au4 121.02(4) 2_656 .
Au14 Au9 Au20 62.97(3) 2_656 2_656
Au15 Au9 Au4 132.03(4) . .
Au15 Au9 Au5 89.29(4) . .
Au15 Au9 Au14 59.94(3) . 2_656
Au15 Au9 Au19 63.80(3) . 2_656
Au15 Au9 Au20 122.88(4) . 2_656
Au16 Au9 Au4 101.53(4) . .
Au16 Au9 Au5 125.57(4) . .
Au16 Au9 Au10 61.08(3) . .
Au16 Au9 Au14 118.75(4) . 2_656
Au16 Au9 Au15 58.88(3) . .
Au16 Au9 Au19 93.91(4) . 2_656
Au16 Au9 Au20 175.46(5) . 2_656
Au19 Au9 Au4 162.39(5) 2_656 .
Au19 Au9 Au5 110.97(4) 2_656 .
Au19 Au9 Au14 56.12(3) 2_656 2_656
Au19 Au9 Au20 83.69(4) 2_656 2_656
C381 Au9 Au4 78.8(8) 2_656 .
C381 Au9 Au5 92.2(8) 2_656 .
C381 Au9 Au10 145.7(8) 2_656 .
C381 Au9 Au14 93.5(8) 2_656 2_656
C381 Au9 Au15 145.9(8) 2_656 .
C381 Au9 Au16 139.4(8) 2_656 .
C381 Au9 Au19 84.0(8) 2_656 2_656
C381 Au9 Au20 36.6(8) 2_656 2_656
C381 Au9 C382 27.8(10) 2_656 2_656
C382 Au9 Au4 79.5(7) 2_656 .
C382 Au9 Au5 117.0(8) 2_656 .
C382 Au9 Au10 143.9(7) 2_656 .
C382 Au9 Au14 117.3(7) 2_656 2_656
C382 Au9 Au15 146.9(7) 2_656 .
C382 Au9 Au16 111.7(7) 2_656 .
C382 Au9 Au19 87.0(7) 2_656 2_656
C382 Au9 Au20 64.4(7) 2_656 2_656
Au2 Au10 Au3 60.20(4) . .
Au2 Au10 Au4 83.43(4) . .
Au2 Au10 Au5 60.21(3) . .
Au2 Au10 Au8 64.64(4) . .
Au2 Au10 Au9 119.40(4) . .
Au2 Au10 Au11 59.71(3) . .
Au2 Au10 Au12 121.41(4) . .
Au2 Au10 Au14 92.85(4) . .
Au2 Au10 Au15 122.75(4) . .
Au2 Au10 Au16 178.35(5) . .
Au2 Au10 Au17 119.82(4) . .
Au3 Au10 Au4 57.84(3) . .
Au3 Au10 Au5 96.29(4) . .
Au3 Au10 Au8 124.84(4) . .
Au3 Au10 Au12 61.21(4) . .
Au3 Au10 Au14 122.45(4) . .
Au3 Au10 Au15 176.83(5) . .
Au3 Au10 Au17 92.13(4) . .
Au5 Au10 Au4 62.26(3) . .
Au5 Au10 Au12 128.14(4) . .
Au8 Au10 Au4 117.15(4) . .
Au8 Au10 Au5 54.95(3) . .
Au8 Au10 Au12 173.81(4) . .
Au9 Au10 Au3 118.08(4) . .
Au9 Au10 Au4 60.69(3) . .
Au9 Au10 Au5 60.07(3) . .
Au9 Au10 Au8 89.12(3) . .
Au9 Au10 Au11 177.21(5) . .
Au9 Au10 Au12 88.63(4) . .
Au9 Au10 Au14 119.43(4) . .
Au9 Au10 Au15 59.89(3) . .
Au9 Au10 Au16 58.98(3) . .
Au9 Au10 Au17 120.77(4) . .
Au11 Au10 Au3 59.14(4) . .
Au11 Au10 Au4 116.55(4) . .
Au11 Au10 Au5 119.48(4) . .
Au11 Au10 Au8 92.70(4) . .
Au11 Au10 Au12 89.77(4) . .
Au11 Au10 Au14 63.35(3) . .
Au11 Au10 Au15 122.89(4) . .
Au11 Au10 Au16 121.89(4) . .
Au11 Au10 Au17 60.25(3) . .
Au12 Au10 Au4 66.49(4) . .
Au14 Au10 Au4 175.39(4) . .
Au14 Au10 Au5 113.50(4) . .
Au14 Au10 Au8 58.55(3) . .
Au14 Au10 Au12 117.95(4) . .
Au14 Au10 Au15 59.54(3) . .
Au15 Au10 Au4 120.41(3) . .
Au15 Au10 Au5 84.74(3) . .
Au15 Au10 Au8 58.15(3) . .
Au15 Au10 Au12 115.84(4) . .
Au16 Au10 Au3 119.96(4) . .
Au16 Au10 Au4 95.30(4) . .
Au16 Au10 Au5 118.25(4) . .
Au16 Au10 Au8 115.19(4) . .
Au16 Au10 Au12 58.80(4) . .
Au16 Au10 Au14 88.37(4) . .
Au16 Au10 Au15 57.05(3) . .
Au16 Au10 Au17 61.81(3) . .
Au17 Au10 Au4 127.94(4) . .
Au17 Au10 Au5 169.55(5) . .
Au17 Au10 Au8 114.91(4) . .
Au17 Au10 Au12 61.67(4) . .
Au17 Au10 Au14 56.39(3) . .
Au17 Au10 Au15 87.18(3) . .
Au2 Au11 Au3 60.84(4) . .
Au2 Au11 Au6 63.21(4) . 2_656
Au2 Au11 Au10 59.20(3) . .
Au2 Au11 Au13 118.78(5) . .
Au2 Au11 Au14 91.23(4) . .
Au2 Au11 Au17 121.75(4) . .
Au3 Au11 Au6 123.91(4) . 2_656
Au3 Au11 Au10 61.44(4) . .
Au3 Au11 Au13 174.25(5) . .
Au3 Au11 Au14 122.52(4) . .
Au3 Au11 Au17 94.95(4) . .
Au6 Au11 Au13 56.52(3) 2_656 .
Au6 Au11 Au14 54.55(3) 2_656 .
Au10 Au11 Au6 87.05(4) . 2_656
Au10 Au11 Au13 123.80(4) . .
Au10 Au11 Au14 61.11(3) . .
Au10 Au11 Au17 62.69(3) . .
Au14 Au11 Au13 62.86(3) . .
Au17 Au11 Au6 110.87(4) . 2_656
Au17 Au11 Au13 89.95(4) . .
Au17 Au11 Au14 56.39(3) . .
C331 Au11 Au2 133.6(8) . .
C331 Au11 Au3 136.3(9) . .
C331 Au11 Au6 87.4(9) . 2_656
C331 Au11 Au10 159.6(8) . .
C331 Au11 Au13 39.1(9) . .
C331 Au11 Au14 100.0(9) . .
C331 Au11 Au17 101.3(7) . .
C331 Au11 C332 27.4(12) . .
C332 Au11 Au2 135.2(7) . .
C332 Au11 Au3 109.6(7) . .
C332 Au11 Au6 112.0(7) . 2_656
C332 Au11 Au10 159.6(7) . .
C332 Au11 Au13 66.3(7) . .
C332 Au11 Au14 123.6(7) . .
C332 Au11 Au17 102.0(7) . .
Au3 Au12 Au10 54.97(3) . .
Au3 Au12 Au17 85.35(4) . .
Au16 Au12 Au3 109.90(4) . .
Au16 Au12 Au10 54.97(3) . .
Au16 Au12 Au17 58.53(4) . .
Au17 Au12 Au10 56.55(3) . .
C351 Au12 Au3 83.2(12) . .
C351 Au12 Au10 94.1(10) . .
C351 Au12 Au16 99.4(11) . .
C351 Au12 Au17 149.5(10) . .
C351 Au12 C361 166.7(13) . .
C361 Au12 Au3 98.7(11) . .
C361 Au12 Au10 97.8(9) . .
C361 Au12 Au16 92.4(9) . .
C361 Au12 Au17 43.6(9) . .
Au6 Au13 Au11 58.11(3) 2_656 .
Au6 Au13 Au14 52.60(3) 2_656 .
Au6 Au13 Au21 105.16(4) 2_656 .
Au11 Au13 Au14 55.85(3) . .
Au21 Au13 Au11 81.72(4) . .
Au21 Au13 Au14 52.57(3) . .
C331 Au13 Au6 91.0(9) . 2_656
C331 Au13 Au11 41.9(8) . .
C331 Au13 Au14 95.8(8) . .
C331 Au13 Au21 96.7(8) . .
C391 Au13 Au6 97.3(12) . 2_656
C391 Au13 Au11 147.4(12) . .
C391 Au13 Au14 92.9(12) . .
C391 Au13 Au21 85.5(13) . .
C391 Au13 C331 170.6(14) . .
Au5 Au14 Au8 59.19(3) 2_656 .
Au5 Au14 Au9 60.76(3) 2_656 2_656
Au5 Au14 Au10 120.97(4) 2_656 .
Au5 Au14 Au11 121.69(4) 2_656 .
Au5 Au14 Au13 87.97(4) 2_656 .
Au5 Au14 Au15 90.96(3) 2_656 .
Au5 Au14 Au17 177.38(5) 2_656 .
Au5 Au14 Au19 119.90(4) 2_656 .
Au5 Au14 Au20 60.12(3) 2_656 .
Au5 Au14 Au21 117.77(4) 2_656 .
Au6 Au14 Au5 59.53(3) 2_656 2_656
Au6 Au14 Au8 58.43(3) 2_656 .
Au6 Au14 Au9 119.94(4) 2_656 2_656
Au6 Au14 Au10 88.25(4) 2_656 .
Au6 Au14 Au11 62.16(3) 2_656 .
Au6 Au14 Au13 57.90(3) 2_656 .
Au6 Au14 Au15 117.83(4) 2_656 .
Au6 Au14 Au17 121.36(4) 2_656 .
Au6 Au14 Au19 177.69(5) 2_656 .
Au6 Au14 Au20 92.76(4) 2_656 .
Au6 Au14 Au21 117.14(4) 2_656 .
Au8 Au14 Au9 86.13(3) . 2_656
Au8 Au14 Au10 61.82(3) . .
Au8 Au14 Au11 90.04(3) . .
Au8 Au14 Au13 116.32(4) . .
Au8 Au14 Au15 59.46(3) . .
Au8 Au14 Au20 119.25(3) . .
Au9 Au14 Au11 173.15(4) 2_656 .
Au9 Au14 Au13 125.55(4) 2_656 .
Au9 Au14 Au20 62.35(3) 2_656 .
Au10 Au14 Au9 117.62(4) . 2_656
Au10 Au14 Au11 55.53(3) . .
Au10 Au14 Au13 116.67(4) . .
Au10 Au14 Au20 178.82(4) . .
Au11 Au14 Au13 61.29(3) . .
Au11 Au14 Au20 124.50(4) . .
Au13 Au14 Au20 63.47(3) . .
Au15 Au14 Au9 57.35(3) . 2_656
Au15 Au14 Au10 60.27(2) . .
Au15 Au14 Au11 115.80(4) . .
Au15 Au14 Au13 175.41(4) . .
Au15 Au14 Au20 119.67(4) . .
Au17 Au14 Au8 123.43(4) . .
Au17 Au14 Au9 118.58(4) . 2_656
Au17 Au14 Au10 61.64(3) . .
Au17 Au14 Au11 59.30(3) . .
Au17 Au14 Au13 90.62(4) . .
Au17 Au14 Au15 90.62(3) . .
Au17 Au14 Au20 117.26(4) . .
Au19 Au14 Au8 123.49(4) . .
Au19 Au14 Au9 59.81(3) . 2_656
Au19 Au14 Au10 93.86(4) . .
Au19 Au14 Au11 118.39(4) . .
Au19 Au14 Au13 120.14(4) . .
Au19 Au14 Au15 64.17(3) . .
Au19 Au14 Au17 59.09(3) . .
Au19 Au14 Au20 85.12(4) . .
Au21 Au14 Au8 175.30(5) . .
Au21 Au14 Au9 95.37(4) . 2_656
Au21 Au14 Au10 120.93(4) . .
Au21 Au14 Au11 88.90(4) . .
Au21 Au14 Au13 59.25(3) . .
Au21 Au14 Au15 125.02(4) . .
Au21 Au14 Au17 59.61(3) . .
Au21 Au14 Au19 60.89(3) . .
Au21 Au14 Au20 58.04(3) . .
Au8 Au15 Au10 61.99(3) . .
Au8 Au15 Au10 61.99(3) . 2_656
Au8 Au15 Au14 60.03(3) . 2_656
Au8 Au15 Au14 60.04(3) . .
Au8 Au15 Au19 115.39(3) . 2_656
Au8 Au15 Au19 115.39(3) . .
Au9 Au15 Au8 89.46(3) . .
Au9 Au15 Au8 89.46(3) 2_656 .
Au9 Au15 Au9 178.92(6) 2_656 .
Au9 Au15 Au10 56.49(3) 2_656 2_656
Au9 Au15 Au10 56.50(3) . .
Au9 Au15 Au10 122.90(3) . 2_656
Au9 Au15 Au10 122.90(3) 2_656 .
Au9 Au15 Au14 116.68(3) 2_656 2_656
Au9 Au15 Au14 62.71(3) 2_656 .
Au9 Au15 Au14 116.68(3) . .
Au9 Au15 Au14 62.71(3) . 2_656
Au9 Au15 Au19 58.76(3) 2_656 .
Au9 Au15 Au19 58.76(3) . 2_656
Au9 Au15 Au19 121.78(3) . .
Au9 Au15 Au19 121.78(3) 2_656 2_656
Au10 Au15 Au10 123.98(5) 2_656 .
Au10 Au15 Au19 115.18(3) 2_656 .
Au10 Au15 Au19 88.70(3) 2_656 2_656
Au10 Au15 Au19 88.70(3) . .
Au10 Au15 Au19 115.18(3) . 2_656
Au14 Au15 Au10 91.60(3) 2_656 .
Au14 Au15 Au10 60.19(3) . .
Au14 Au15 Au10 60.19(3) 2_656 2_656
Au14 Au15 Au10 91.61(3) . 2_656
Au14 Au15 Au14 120.07(5) 2_656 .
Au14 Au15 Au19 55.47(2) . .
Au14 Au15 Au19 174.34(4) . 2_656
Au14 Au15 Au19 174.34(4) 2_656 .
Au14 Au15 Au19 55.47(2) 2_656 2_656
Au16 Au15 Au8 120.28(3) 2_656 .
Au16 Au15 Au8 120.28(3) . .
Au16 Au15 Au9 58.19(3) 2_656 2_656
Au16 Au15 Au9 58.19(3) . .
Au16 Au15 Au9 122.45(4) 2_656 .
Au16 Au15 Au9 122.45(4) . 2_656
Au16 Au15 Au10 177.71(5) . 2_656
Au16 Au15 Au10 58.29(3) 2_656 2_656
Au16 Au15 Au10 58.30(3) . .
Au16 Au15 Au10 177.71(5) 2_656 .
Au16 Au15 Au14 89.49(3) 2_656 2_656
Au16 Au15 Au14 120.84(3) 2_656 .
Au16 Au15 Au14 89.49(3) . .
Au16 Au15 Au14 120.84(3) . 2_656
Au16 Au15 Au16 119.44(6) . 2_656
Au16 Au15 Au19 63.93(3) . .
Au16 Au15 Au19 90.41(4) 2_656 .
Au16 Au15 Au19 90.41(4) . 2_656
Au16 Au15 Au19 63.92(3) 2_656 2_656
Au19 Au15 Au19 129.22(5) . 2_656
Au9 Au16 Au10 59.94(3) . .
Au9 Au16 Au12 93.48(4) . .
Au9 Au16 Au15 62.93(3) . .
Au9 Au16 Au17 121.72(4) . .
Au9 Au16 Au18 100.58(4) . .
Au9 Au16 Au19 125.27(4) . .
Au10 Au16 Au12 66.22(4) . .
Au10 Au16 Au17 61.80(3) . .
Au10 Au16 Au18 137.38(4) . .
Au10 Au16 Au19 91.30(4) . .
Au12 Au16 Au17 64.12(4) . .
Au12 Au16 Au18 156.39(5) . .
Au12 Au16 Au19 117.62(5) . .
Au15 Au16 Au10 64.66(4) . .
Au15 Au16 Au12 130.86(5) . .
Au15 Au16 Au17 91.24(3) . .
Au15 Au16 Au18 72.72(4) . .
Au15 Au16 Au19 62.70(3) . .
Au17 Au16 Au18 121.34(4) . .
Au17 Au16 Au19 54.26(3) . .
Au19 Au16 Au18 68.73(3) . .
C341 Au16 Au9 121.7(10) . .
C341 Au16 Au10 174.1(11) . .
C341 Au16 Au12 118.4(10) . .
C341 Au16 Au15 110.5(10) . .
C341 Au16 Au17 116.1(10) . .
C341 Au16 Au18 38.0(9) . .
C341 Au16 Au19 83.3(11) . .
C341 Au16 C342 30.1(12) . .
C342 Au16 Au9 128.7(9) . .
C342 Au16 Au10 154.3(8) . .
C342 Au16 Au12 88.3(9) . .
C342 Au16 Au15 140.5(9) . .
C342 Au16 Au17 105.0(8) . .
C342 Au16 Au18 68.1(9) . .
C342 Au16 Au19 98.0(10) . .
Au10 Au17 Au12 61.79(3) . .
Au10 Au17 Au16 56.39(3) . .
Au11 Au17 Au10 57.06(3) . .
Au11 Au17 Au12 88.11(4) . .
Au11 Au17 Au16 113.31(4) . .
Au14 Au17 Au10 61.97(3) . .
Au14 Au17 Au11 64.30(3) . .
Au14 Au17 Au12 123.64(4) . .
Au14 Au17 Au16 88.47(4) . .
Au16 Au17 Au12 57.35(3) . .
Au19 Au17 Au10 94.81(4) . .
Au19 Au17 Au11 124.66(4) . .
Au19 Au17 Au12 121.74(4) . .
Au19 Au17 Au14 60.36(3) . .
Au19 Au17 Au16 65.23(4) . .
Au19 Au17 Au21 61.44(4) . .
Au21 Au17 Au10 121.59(4) . .
Au21 Au17 Au11 91.96(4) . .
Au21 Au17 Au12 175.80(5) . .
Au21 Au17 Au14 59.95(3) . .
Au21 Au17 Au16 126.25(5) . .
C361 Au17 Au10 100.7(10) . .
C361 Au17 Au11 98.4(10) . .
C361 Au17 Au12 41.3(10) . .
C361 Au17 Au14 160.0(10) . .
C361 Au17 Au16 89.5(11) . .
C361 Au17 Au19 135.5(10) . .
C361 Au17 Au21 134.6(10) . .
Au16 Au18 Au16 95.13(5) . 2_656
C341 Au18 Au16 138.9(8) . 2_656
C341 Au18 Au16 44.1(8) . .
C341 Au18 Au16 138.9(8) 2_656 .
C341 Au18 Au16 44.1(8) 2_656 2_656
C341 Au18 C341 176.9(15) 2_656 .
Au9 Au19 Au15 57.44(3) 2_656 .
Au9 Au19 Au16 110.62(4) 2_656 .
Au9 Au19 Au22 97.59(4) 2_656 .
Au14 Au19 Au9 64.07(3) . 2_656
Au14 Au19 Au15 60.35(3) . .
Au14 Au19 Au16 86.06(4) . .
Au14 Au19 Au21 59.41(3) . .
Au14 Au19 Au22 119.75(4) . .
Au15 Au19 Au16 53.37(3) . .
Au17 Au19 Au9 124.25(4) . 2_656
Au17 Au19 Au14 60.54(3) . .
Au17 Au19 Au15 89.23(3) . .
Au17 Au19 Au16 60.51(3) . .
Au17 Au19 Au21 59.59(3) . .
Au17 Au19 Au22 114.37(4) . .
Au21 Au19 Au9 97.13(4) . 2_656
Au21 Au19 Au15 119.72(4) . .
Au21 Au19 Au16 119.73(4) . .
Au21 Au19 Au22 67.96(4) . .
Au22 Au19 Au15 153.53(4) . .
Au22 Au19 Au16 148.56(4) . .
C371 Au19 Au9 110.3(15) . 2_656
C371 Au19 Au14 164.3(13) . .
C371 Au19 Au15 130.6(14) . .
C371 Au19 Au16 109.5(14) . .
C371 Au19 Au17 124.8(15) . .
C371 Au19 Au21 108.9(14) . .
C371 Au19 Au22 45.0(13) . .
Au5 Au20 Au9 54.95(3) 2_656 2_656
Au5 Au20 Au14 51.41(3) 2_656 .
Au9 Au20 Au14 54.68(3) 2_656 .
Au21 Au20 Au5 103.37(4) . 2_656
Au21 Au20 Au9 86.41(4) . 2_656
Au21 Au20 Au14 52.25(3) . .
C381 Au20 Au5 94.6(8) . 2_656
C381 Au20 Au9 43.3(8) . 2_656
C381 Au20 Au14 91.7(8) . .
C381 Au20 Au21 93.2(9) . .
C381 Au20 C391 175.0(13) . .
C381 Au20 C392 149.3(17) . .
C391 Au20 Au5 88.7(11) . 2_656
C391 Au20 Au9 138.1(12) . 2_656
C391 Au20 Au14 87.5(12) . .
C391 Au20 Au21 82.4(10) . .
C391 Au20 C392 32.6(17) . .
C392 Au20 Au5 100.8(12) . 2_656
C392 Au20 Au9 154.7(12) . 2_656
C392 Au20 Au14 118.7(15) . .
C392 Au20 Au21 108.6(12) . .
Au13 Au21 Au22 153.81(5) . .
Au14 Au21 Au13 68.18(3) . .
Au14 Au21 Au19 59.71(3) . .
Au14 Au21 Au20 69.71(4) . .
Au14 Au21 Au22 111.62(4) . .
Au17 Au21 Au13 96.31(4) . .
Au17 Au21 Au14 60.44(3) . .
Au17 Au21 Au19 58.97(3) . .
Au17 Au21 Au20 129.65(4) . .
Au17 Au21 Au22 106.23(4) . .
Au19 Au21 Au13 127.88(4) . .
Au19 Au21 Au20 90.78(4) . .
Au19 Au21 Au22 58.36(3) . .
Au20 Au21 Au13 70.18(4) . .
Au20 Au21 Au22 85.01(4) . .
P3 Au21 Au13 96.23(19) . .
P3 Au21 Au14 162.8(2) . .
P3 Au21 Au17 131.3(2) . .
P3 Au21 Au19 135.25(18) . .
P3 Au21 Au20 98.8(2) . .
P3 Au21 Au22 78.95(18) . .
Au19 Au22 Au21 53.69(3) . .
P4 Au22 Au19 143.27(18) . .
P4 Au22 Au21 91.61(18) . .
C371 Au22 Au19 45.0(11) . .
C371 Au22 Au21 95.4(12) . .
C371 Au22 P4 171.4(12) . .
C1 P1 Au3 111.8(9) . .
C131 P1 Au3 113.4(9) . .
C131 P1 C1 105.0(13) . .
C142 P1 Au3 114.9(9) . .
C142 P1 C1 105.3(12) . .
C142 P1 C131 105.6(12) . .
C1 P2 Au1 115.4(10) . .
C1 P2 C111 107.7(13) . .
C1 P2 C121 105.6(18) . .
C111 P2 Au1 111.8(10) . .
C111 P2 C121 101.5(14) . .
C121 P2 Au1 113.7(12) . .
C2 P3 Au21 111.0(9) . .
C2 P3 C211 105.1(12) . .
C2 P3 C221 106.5(13) . .
C211 P3 Au21 112.7(9) . .
C211 P3 C221 110.1(14) . .
C221 P3 Au21 111.2(11) . .
C2 P4 Au22 111.9(9) . .
C2 P4 C231 106.6(14) . .
C2 P4 C241 105.1(12) . .
C231 P4 Au22 113.0(14) . .
C231 P4 C241 103.8(14) . .
C241 P4 Au22 115.5(8) . .
P1 C1 H1A 108.9 . .
P1 C1 H1B 108.9 . .
P2 C1 P1 113.5(16) . .
P2 C1 H1A 108.9 . .
P2 C1 H1B 108.9 . .
H1A C1 H1B 107.7 . .
P3 C2 H2A 108.8 . .
P3 C2 H2B 108.8 . .
P4 C2 P3 113.9(15) . .
P4 C2 H2A 108.8 . .
P4 C2 H2B 108.8 . .
H2A C2 H2B 107.7 . .
C112 C111 P2 121.7(15) . .
C112 C111 C116 120.0 . .
C116 C111 P2 118.3(15) . .
C111 C112 H112 120.0 . .
C111 C112 C113 120.0 . .
C113 C112 H112 120.0 . .
C112 C113 H113 120.0 . .
C114 C113 C112 120.0 . .
C114 C113 H113 120.0 . .
C113 C114 H114 120.0 . .
C113 C114 C115 120.0 . .
C115 C114 H114 120.0 . .
C114 C115 H115 120.0 . .
C114 C115 C116 120.0 . .
C116 C115 H115 120.0 . .
C111 C116 H116 120.0 . .
C115 C116 C111 120.0 . .
C115 C116 H116 120.0 . .
C126 C121 P2 126(2) . .
C126 C121 C122 120.0 . .
C122 C121 P2 114(2) . .
C121 C126 H126 120.0 . .
C121 C126 C125 120.0 . .
C125 C126 H126 120.0 . .
C126 C125 H125 120.0 . .
C124 C125 C126 120.0 . .
C124 C125 H125 120.0 . .
C125 C124 H124 120.0 . .
C125 C124 C123 120.0 . .
C123 C124 H124 120.0 . .
C124 C123 H123 120.0 . .
C122 C123 C124 120.0 . .
C122 C123 H123 120.0 . .
C121 C122 H122 120.0 . .
C123 C122 C121 120.0 . .
C123 C122 H122 120.0 . .
C136 C131 P1 122.8(16) . .
C136 C131 C132 120.0 . .
C132 C131 P1 117.2(16) . .
C131 C136 H136 120.0 . .
C131 C136 C135 120.0 . .
C135 C136 H136 120.0 . .
C136 C135 H135 120.0 . .
C134 C135 C136 120.0 . .
C134 C135 H135 120.0 . .
C135 C134 H134 120.0 . .
C133 C134 C135 120.0 . .
C133 C134 H134 120.0 . .
C134 C133 H133 120.0 . .
C134 C133 C132 120.0 . .
C132 C133 H133 120.0 . .
C131 C132 H132 120.0 . .
C133 C132 C131 120.0 . .
C133 C132 H132 120.0 . .
C142 C141 H141 120.0 . .
C142 C141 C143 120.0 . .
C143 C141 H141 120.0 . .
C141 C142 P1 119.0(13) . .
C146 C142 P1 121.0(13) . .
C146 C142 C141 120.0 . .
C142 C146 H146 120.0 . .
C142 C146 C145 120.0 . .
C145 C146 H146 120.0 . .
C146 C145 H145 120.0 . .
C144 C145 C146 120.0 . .
C144 C145 H145 120.0 . .
C145 C144 H144 120.0 . .
C145 C144 C143 120.0 . .
C143 C144 H144 120.0 . .
C141 C143 H143 120.0 . .
C144 C143 C141 120.0 . .
C144 C143 H143 120.0 . .
C212 C211 P3 122.3(14) . .
C212 C211 C216 120.0 . .
C216 C211 P3 117.3(14) . .
C211 C212 H212 120.0 . .
C211 C212 C213 120.0 . .
C213 C212 H212 120.0 . .
C212 C213 H213 120.0 . .
C212 C213 C214 120.0 . .
C214 C213 H213 120.0 . .
C213 C214 H214 120.0 . .
C215 C214 C213 120.0 . .
C215 C214 H214 120.0 . .
C214 C215 H215 120.0 . .
C214 C215 C216 120.0 . .
C216 C215 H215 120.0 . .
C211 C216 H216 120.0 . .
C215 C216 C211 120.0 . .
C215 C216 H216 120.0 . .
C222 C221 P3 117(3) . .
C226 C221 P3 119(2) . .
C226 C221 C222 124(3) . .
C221 C222 H222 121.3 . .
C221 C222 C223 117(4) . .
C223 C222 H222 121.3 . .
C222 C223 H223 121.1 . .
C224 C223 C222 118(3) . .
C224 C223 H223 121.1 . .
C223 C224 H224 118.4 . .
C223 C224 C225 123(3) . .
C225 C224 H224 118.4 . .
C224 C225 H225 120.2 . .
C226 C225 C224 120(4) . .
C226 C225 H225 120.2 . .
C221 C226 C225 118(3) . .
C221 C226 H226 121.1 . .
C225 C226 H226 121.1 . .
C232 C231 P4 116(2) . .
C236 C231 P4 124(3) . .
C236 C231 C232 120(3) . .
C231 C232 H232 121.2 . .
C233 C232 C231 118(4) . .
C233 C232 H232 121.2 . .
C232 C233 H233 119.6 . .
C234 C233 C232 121(5) . .
C234 C233 H233 119.6 . .
C233 C234 H234 120.4 . .
C235 C234 C233 119(4) . .
C235 C234 H234 120.4 . .
C234 C235 H235 118.1 . .
C234 C235 C236 124(4) . .
C236 C235 H235 118.1 . .
C231 C236 C235 118(4) . .
C231 C236 H236 120.8 . .
C235 C236 H236 120.8 . .
C242 C241 P4 120.6(12) . .
C242 C241 C246 120.0 . .
C246 C241 P4 119.3(12) . .
C241 C242 H242 120.0 . .
C243 C242 C241 120.0 . .
C243 C242 H242 120.0 . .
C242 C243 H243 120.0 . .
C244 C243 C242 120.0 . .
C244 C243 H243 120.0 . .
C243 C244 H244 120.0 . .
C243 C244 C245 120.0 . .
C245 C244 H244 120.0 . .
C244 C245 H245 120.0 . .
C246 C245 C244 120.0 . .
C246 C245 H245 120.0 . .
C241 C246 H246 120.0 . .
C245 C246 C241 120.0 . .
C245 C246 H246 120.0 . .
Au4 C301 Au5 103.0(12) . .
C302 C301 Au4 174(3) . .
C302 C301 Au5 82(2) . .
C301 C302 Au5 66.6(18) . .
C301 C302 C303 171(3) . .
C303 C302 Au5 122(2) . .
C303 C304 H304 120.0 . .
C303 C304 C305 120.0 . .
C305 C304 H304 120.0 . .
C304 C303 C302 120(2) . .
C304 C303 C308 120.0 . .
C308 C303 C302 120(2) . .
C303 C308 H308 120.0 . .
C307 C308 C303 120.0 . .
C307 C308 H308 120.0 . .
C308 C307 H307 120.0 . .
C306 C307 C308 120.0 . .
C306 C307 H307 120.0 . .
C307 C306 H306 120.0 . .
C307 C306 C305 120.0 . .
C305 C306 H306 120.0 . .
C304 C305 H305 120.0 . .
C306 C305 C304 120.0 . .
C306 C305 H305 120.0 . .
Au2 C311 Au1 94.5(19) . .
C312 C311 Au1 88(4) . .
C312 C311 Au2 176(5) . .
C311 C312 Au1 62(3) . .
C311 C312 C313 171(5) . .
C313 C312 Au1 127(3) . .
C313 C314 H314 120.0 . .
C313 C314 C315 120.0 . .
C315 C314 H314 120.0 . .
C314 C313 C312 120(3) . .
C318 C313 C312 120(3) . .
C318 C313 C314 120.0 . .
C313 C318 H318 120.0 . .
C313 C318 C317 120.0 . .
C317 C318 H318 120.0 . .
C318 C317 H317 120.0 . .
C316 C317 C318 120.0 . .
C316 C317 H317 120.0 . .
C317 C316 H316 120.0 . .
C317 C316 C315 120.0 . .
C315 C316 H316 120.0 . .
C314 C315 H315 120.0 . .
C316 C315 C314 120.0 . .
C316 C315 H315 120.0 . .
Au7 C321 Au6 98.0(12) . 2_656
C322 C321 Au6 78(2) . 2_656
C322 C321 Au7 170(4) . .
C321 C322 Au6 72.6(19) . 2_656
C321 C322 C323 166(3) . .
C323 C322 Au6 122(2) . 2_656
C324 C323 C322 117(2) . .
C324 C323 C328 120.0 . .
C328 C323 C322 123(2) . .
C323 C324 H324 120.0 . .
C325 C324 C323 120.0 . .
C325 C324 H324 120.0 . .
C324 C325 H325 120.0 . .
C324 C325 C326 120.0 . .
C326 C325 H325 120.0 . .
C325 C326 H326 120.0 . .
C327 C326 C325 120.0 . .
C327 C326 H326 120.0 . .
C326 C327 H327 120.0 . .
C326 C327 C328 120.0 . .
C328 C327 H327 120.0 . .
C323 C328 H328 120.0 . .
C327 C328 C323 120.0 . .
C327 C328 H328 120.0 . .
Au13 C331 Au11 99.0(13) . .
C332 C331 Au11 99(3) . .
C332 C331 Au13 160(3) . .
C331 C332 Au11 54(2) . .
C331 C332 C333 172(4) . .
C333 C332 Au11 133(3) . .
C332 C333 C334 117(3) . .
C332 C333 C338 124(3) . .
C338 C333 C334 119(3) . .
C333 C334 H334 122.5 . .
C335 C334 C333 115(3) . .
C335 C334 H334 122.5 . .
C334 C335 H335 118.8 . .
C336 C335 C334 122(4) . .
C336 C335 H335 118.8 . .
C335 C336 H336 119.6 . .
C335 C336 C337 121(4) . .
C337 C336 H336 119.6 . .
C336 C337 H337 120.0 . .
C338 C337 C336 120(4) . .
C338 C337 H337 120.0 . .
C333 C338 H338 119.0 . .
C337 C338 C333 122(4) . .
C337 C338 H338 119.0 . .
Au18 C341 Au16 97.8(13) . .
C342 C341 Au16 84.2(16) . .
C342 C341 Au18 177(3) . .
C341 C342 Au16 65.7(14) . .
C341 C342 C343 167(4) . .
C343 C342 Au16 120.5(16) . .
C342 C343 C348 123(3) . .
C342 C343 C344 117(3) . .
C348 C343 C344 120.0 . .
C343 C348 H348 120.0 . .
C343 C348 C347 120.0 . .
C347 C348 H348 120.0 . .
C348 C347 H347 120.0 . .
C346 C347 C348 120.0 . .
C346 C347 H347 120.0 . .
C347 C346 H346 120.0 . .
C347 C346 C345 120.0 . .
C345 C346 H346 120.0 . .
C346 C345 H345 120.0 . .
C344 C345 C346 120.0 . .
C344 C345 H345 120.0 . .
C343 C344 H344 120.0 . .
C345 C344 C343 120.0 . .
C345 C344 H344 120.0 . .
Au12 C351 Au4 112.5(14) . .
C352 C351 Au4 71(3) . .
C352 C351 Au12 171(3) . .
C351 C352 Au4 78(2) . .
C351 C352 C353 159(4) . .
C353 C352 Au4 121(3) . .
C358 C353 C352 117(3) . .
C358 C353 C354 120.0 . .
C354 C353 C352 123(3) . .
C353 C358 H358 120.0 . .
C357 C358 C353 120.0 . .
C357 C358 H358 120.0 . .
C358 C357 H357 120.0 . .
C356 C357 C358 120.0 . .
C356 C357 H357 120.0 . .
C357 C356 H356 120.0 . .
C357 C356 C355 120.0 . .
C355 C356 H356 120.0 . .
C356 C355 H355 120.0 . .
C354 C355 C356 120.0 . .
C354 C355 H355 120.0 . .
C353 C354 H354 120.0 . .
C355 C354 C353 120.0 . .
C355 C354 H354 120.0 . .
Au12 C361 Au17 95.0(13) . .
C362 C361 Au12 157(3) . .
C362 C361 Au17 108(3) . .
C361 C362 C363 176(4) . .
C366 C365 H365 120.0 . .
C366 C365 C364 120.0 . .
C364 C365 H365 120.0 . .
C365 C366 H366 120.0 . .
C365 C366 C367 120.0 . .
C367 C366 H366 120.0 . .
C366 C367 H367 120.0 . .
C368 C367 C366 120.0 . .
C368 C367 H367 120.0 . .
C367 C368 H368 120.0 . .
C367 C368 C363 120.0 . .
C363 C368 H368 120.0 . .
C368 C363 C362 120(3) . .
C364 C363 C362 120(2) . .
C364 C363 C368 120.0 . .
C365 C364 H364 120.0 . .
C363 C364 C365 120.0 . .
C363 C364 H364 120.0 . .
Au22 C371 Au19 90.1(17) . .
C372 C371 Au19 151(4) . .
C372 C371 Au22 116(4) . .
C371 C372 C373 176(6) . .
C378 C373 C372 117(3) . .
C378 C373 C374 120.0 . .
C374 C373 C372 122(3) . .
C373 C378 H378 120.0 . .
C373 C378 C377 120.0 . .
C377 C378 H378 120.0 . .
C378 C377 H377 120.0 . .
C378 C377 C376 120.0 . .
C376 C377 H377 120.0 . .
C377 C376 H376 120.0 . .
C375 C376 C377 120.0 . .
C375 C376 H376 120.0 . .
C376 C375 H375 120.0 . .
C376 C375 C374 120.0 . .
C374 C375 H375 120.0 . .
C373 C374 H374 120.0 . .
C375 C374 C373 120.0 . .
C375 C374 H374 120.0 . .
Au20 C381 Au9 100.1(12) . 2_656
C382 C381 Au9 87(2) . 2_656
C382 C381 Au20 172(3) . .
C381 C382 Au9 65.0(19) . 2_656
C381 C382 C383 171(3) . .
C383 C382 Au9 124(2) . 2_656
C384 C383 C382 117(3) . .
C388 C383 C382 121(3) . .
C388 C383 C384 122(4) . .
C383 C384 H384 121.5 . .
C383 C384 C385 117(4) . .
C385 C384 H384 121.5 . .
C384 C385 H385 118.2 . .
C386 C385 C384 124(4) . .
C386 C385 H385 118.2 . .
C385 C386 H386 122.2 . .
C385 C386 C387 116(4) . .
C387 C386 H386 122.2 . .
C386 C387 H387 119.5 . .
C388 C387 C386 121(4) . .
C388 C387 H387 119.5 . .
C383 C388 C387 120(4) . .
C383 C388 H388 120.1 . .
C387 C388 H388 120.1 . .
Au13 C391 Au20 110.7(17) . .
C392 C391 Au13 173(4) . .
C392 C391 Au20 74(3) . .
C391 C392 Au20 73(3) . .
C391 C392 C393 164(5) . .
C393 C392 Au20 123(3) . .
C394 C393 C392 122(3) . .
C394 C393 C398 120.0 . .
C398 C393 C392 118(3) . .
C393 C394 H394 120.0 . .
C395 C394 C393 120.0 . .
C395 C394 H394 120.0 . .
C394 C395 H395 120.0 . .
C396 C395 C394 120.0 . .
C396 C395 H395 120.0 . .
C395 C396 H396 120.0 . .
C397 C396 C395 120.0 . .
C397 C396 H396 120.0 . .
C396 C397 H397 120.0 . .
C396 C397 C398 120.0 . .
C398 C397 H397 120.0 . .
C393 C398 H398 120.0 . .
C397 C398 C393 120.0 . .
C397 C398 H398 120.0 . .
F11 Sb1 F12 90.2(8) . .
F11 Sb1 F13 179.0(11) . .
F11 Sb1 F14 90.3(8) . .
F11 Sb1 F15 90.4(8) . .
F11 Sb1 F16 89.9(8) . .
F12 Sb1 F13 89.5(8) . .
F12 Sb1 F14 179.4(11) . .
F12 Sb1 F15 90.3(8) . .
F12 Sb1 F16 90.2(8) . .
F13 Sb1 F14 89.9(8) . .
F13 Sb1 F15 90.5(8) . .
F13 Sb1 F16 89.1(8) . .
F14 Sb1 F15 89.9(8) . .
F14 Sb1 F16 89.6(8) . .
F15 Sb1 F16 179.4(11) . .
F21 Sb2 F23 177.4(12) . .
F22 Sb2 F21 86.6(14) . .
F22 Sb2 F23 91.6(13) . .
F22 Sb2 F24 178.5(15) . .
F22 Sb2 F25 93.2(14) . .
F22 Sb2 F26 91.4(14) . .
F24 Sb2 F21 92.3(12) . .
F24 Sb2 F23 89.3(11) . .
F25 Sb2 F21 92.9(15) . .
F25 Sb2 F23 89.1(13) . .
F25 Sb2 F24 87.9(12) . .
F25 Sb2 F26 173.2(15) . .
F26 Sb2 F21 92.4(15) . .
F26 Sb2 F23 85.7(13) . .
F26 Sb2 F24 87.6(12) . .
Cl2 C3 Cl1 114(6) . .
Cl2 C3 H3A 108.8 . .
Cl2 C3 H3B 108.8 . .
Cl1 C3 H3A 108.8 . .
Cl1 C3 H3B 108.8 . .
H3A C3 H3B 107.7 . .
Cl3 C4 H4A 108.6 . .
Cl3 C4 H4B 108.6 . .
H4A C4 H4B 107.6 . .
C5 C4 Cl3 115(7) . .
C5 C4 H4A 108.6 . .
C5 C4 H4B 108.6 . .
C4 C5 H5A 105.8 . .
C4 C5 H5B 105.8 . .
Cl4 C5 C4 126(9) . .
Cl4 C5 H5A 105.8 . .
Cl4 C5 H5B 105.8 . .
H5A C5 H5B 106.2 . .

loop_
_geom_bond_atom_site_label_1
_geom_bond_atom_site_label_2
_geom_bond_distance
_geom_bond_site_symmetry_2
Au1 Au2 3.0657(16) .
Au1 Au3 3.2781(17) .
Au1 P2 2.252(10) .
Au1 C311 2.16(5) .
Au1 C312 2.45(5) .
Au2 Au3 2.7812(15) .
Au2 Au5 2.9132(14) .
Au2 Au6 2.9957(15) 2_656
Au2 Au8 3.0686(11) .
Au2 Au10 2.7171(12) .
Au2 Au11 2.7315(13) .
Au2 C311 2.01(4) .
Au3 Au4 2.9905(16) .
Au3 Au10 2.8251(14) .
Au3 Au11 2.7608(15) .
Au3 Au12 3.0237(16) .
Au3 P1 2.300(7) .
Au4 Au5 3.2937(16) .
Au4 Au9 3.0887(16) .
Au4 Au10 3.2988(15) .
Au4 C301 1.94(4) .
Au4 C351 2.29(4) .
Au4 C352 2.21(4) .
Au5 Au6 2.7253(14) .
Au5 Au8 2.7986(10) .
Au5 Au9 2.9164(13) .
Au5 Au10 3.0603(13) .
Au5 Au14 2.7517(13) 2_656
Au5 Au20 3.0526(14) 2_656
Au5 C301 2.26(3) .
Au5 C302 2.44(3) .
Au6 Au2 2.9959(15) 2_656
Au6 Au7 3.2743(14) .
Au6 Au8 2.7596(11) .
Au6 Au11 2.9711(14) 2_656
Au6 Au13 2.9188(15) 2_656
Au6 Au14 2.7374(12) 2_656
Au6 C321 2.33(3) 2_656
Au6 C322 2.38(3) 2_656
Au7 Au6 3.2742(14) 2_656
Au7 C321 2.00(3) .
Au7 C321 2.00(3) 2_656
Au8 Au2 3.0687(11) 2_656
Au8 Au5 2.7985(10) 2_656
Au8 Au6 2.7595(11) 2_656
Au8 Au10 3.0045(11) 2_656
Au8 Au10 3.0045(11) .
Au8 Au14 2.9079(10) .
Au8 Au14 2.9078(10) 2_656
Au8 Au15 2.8908(17) .
Au9 Au10 2.7396(12) .
Au9 Au14 3.0000(13) 2_656
Au9 Au15 2.8422(10) .
Au9 Au16 2.7126(13) .
Au9 Au19 2.8834(14) 2_656
Au9 Au20 3.2566(15) 2_656
Au9 C381 2.27(3) 2_656
Au9 C382 2.50(3) 2_656
Au10 Au11 2.7690(13) .
Au10 Au12 3.0963(15) .
Au10 Au14 2.9407(13) .
Au10 Au15 2.9432(11) .
Au10 Au16 2.7705(12) .
Au10 Au17 2.9317(13) .
Au11 Au6 2.9713(14) 2_656
Au11 Au13 3.1813(17) .
Au11 Au14 3.0018(14) .
Au11 Au17 2.8644(13) .
Au11 C331 2.15(3) .
Au11 C332 2.63(3) .
Au12 Au16 2.8942(15) .
Au12 Au17 3.0928(17) .
Au12 C351 1.93(4) .
Au12 C361 2.05(4) .
Au13 Au6 2.9190(15) 2_656
Au13 Au14 3.2280(14) .
Au13 Au21 2.9884(15) .
Au13 C331 2.03(4) .
Au13 C391 1.96(5) .
Au14 Au5 2.7517(13) 2_656
Au14 Au6 2.7374(12) 2_656
Au14 Au9 3.0000(13) 2_656
Au14 Au15 2.9216(11) .
Au14 Au17 2.7745(13) .
Au14 Au19 2.7695(12) .
Au14 Au20 3.2751(14) .
Au14 Au21 2.7610(12) .
Au15 Au9 2.8421(10) 2_656
Au15 Au10 2.9432(11) 2_656
Au15 Au14 2.9215(11) 2_656
Au15 Au16 2.7326(11) .
Au15 Au16 2.7326(11) 2_656
Au15 Au19 3.0259(11) 2_656
Au15 Au19 3.0259(11) .
Au16 Au17 2.9319(13) .
Au16 Au18 3.1972(14) .
Au16 Au19 3.0584(14) .
Au16 C341 2.25(3) .
Au16 C342 2.45(3) .
Au17 Au19 2.7339(14) .
Au17 Au21 2.7516(14) .
Au17 C361 2.14(3) .
Au18 Au16 3.1973(14) 2_656
Au18 C341 1.99(4) 2_656
Au18 C341 1.99(4) .
Au19 Au9 2.8834(14) 2_656
Au19 Au21 2.8023(13) .
Au19 Au22 2.9608(14) .
Au19 C371 2.09(4) .
Au20 Au5 3.0527(15) 2_656
Au20 Au9 3.2567(14) 2_656
Au20 Au21 2.9623(15) .
Au20 C381 1.97(3) .
Au20 C391 2.19(5) .
Au20 C392 2.21(4) .
Au21 Au22 3.2236(15) .
Au21 P3 2.296(6) .
Au22 P4 2.264(7) .
Au22 C371 2.09(5) .
P1 C1 1.83(3) .
P1 C131 1.82(2) .
P1 C142 1.781(16) .
P2 C1 1.79(3) .
P2 C111 1.804(18) .
P2 C121 1.81(2) .
P3 C2 1.82(3) .
P3 C211 1.824(17) .
P3 C221 1.84(3) .
P4 C2 1.81(3) .
P4 C231 1.82(3) .
P4 C241 1.822(17) .
C1 H1A 0.9900 .
C1 H1B 0.9900 .
C2 H2A 0.9900 .
C2 H2B 0.9900 .
C111 C112 1.3900 .
C111 C116 1.3900 .
C112 H112 0.9500 .
C112 C113 1.3900 .
C113 H113 0.9500 .
C113 C114 1.3900 .
C114 H114 0.9500 .
C114 C115 1.3900 .
C115 H115 0.9500 .
C115 C116 1.3900 .
C116 H116 0.9500 .
C121 C126 1.3900 .
C121 C122 1.3900 .
C126 H126 0.9500 .
C126 C125 1.3900 .
C125 H125 0.9500 .
C125 C124 1.3900 .
C124 H124 0.9500 .
C124 C123 1.3900 .
C123 H123 0.9500 .
C123 C122 1.3900 .
C122 H122 0.9500 .
C131 C136 1.3900 .
C131 C132 1.3900 .
C136 H136 0.9500 .
C136 C135 1.3900 .
C135 H135 0.9500 .
C135 C134 1.3900 .
C134 H134 0.9500 .
C134 C133 1.3900 .
C133 H133 0.9500 .
C133 C132 1.3900 .
C132 H132 0.9500 .
C141 H141 0.9500 .
C141 C142 1.3900 .
C141 C143 1.3900 .
C142 C146 1.3900 .
C146 H146 0.9500 .
C146 C145 1.3900 .
C145 H145 0.9500 .
C145 C144 1.3900 .
C144 H144 0.9500 .
C144 C143 1.3900 .
C143 H143 0.9500 .
C211 C212 1.3900 .
C211 C216 1.3900 .
C212 H212 0.9500 .
C212 C213 1.3900 .
C213 H213 0.9500 .
C213 C214 1.3900 .
C214 H214 0.9500 .
C214 C215 1.3900 .
C215 H215 0.9500 .
C215 C216 1.3900 .
C216 H216 0.9500 .
C221 C222 1.37(4) .
C221 C226 1.32(5) .
C222 H222 0.9500 .
C222 C223 1.45(5) .
C223 H223 0.9500 .
C223 C224 1.28(5) .
C224 H224 0.9500 .
C224 C225 1.40(5) .
C225 H225 0.9500 .
C225 C226 1.37(5) .
C226 H226 0.9500 .
C231 C232 1.48(6) .
C231 C236 1.37(5) .
C232 H232 0.9500 .
C232 C233 1.41(5) .
C233 H233 0.9500 .
C233 C234 1.40(6) .
C234 H234 0.9500 .
C234 C235 1.35(6) .
C235 H235 0.9500 .
C235 C236 1.42(5) .
C236 H236 0.9500 .
C241 C242 1.3900 .
C241 C246 1.3900 .
C242 H242 0.9500 .
C242 C243 1.3900 .
C243 H243 0.9500 .
C243 C244 1.3900 .
C244 H244 0.9500 .
C244 C245 1.3900 .
C245 H245 0.9500 .
C245 C246 1.3900 .
C246 H246 0.9500 .
C301 C302 1.28(5) .
C302 C303 1.45(4) .
C304 H304 0.9500 .
C304 C303 1.3900 .
C304 C305 1.3900 .
C303 C308 1.3900 .
C308 H308 0.9500 .
C308 C307 1.3900 .
C307 H307 0.9500 .
C307 C306 1.3900 .
C306 H306 0.9500 .
C306 C305 1.3900 .
C305 H305 0.9500 .
C311 C312 1.23(5) .
C312 C313 1.43(4) .
C314 H314 0.9500 .
C314 C313 1.3900 .
C314 C315 1.3900 .
C313 C318 1.3900 .
C318 H318 0.9500 .
C318 C317 1.3900 .
C317 H317 0.9500 .
C317 C316 1.3900 .
C316 H316 0.9500 .
C316 C315 1.3900 .
C315 H315 0.9500 .
C321 Au6 2.33(3) 2_656
C321 C322 1.21(4) .
C322 Au6 2.38(3) 2_656
C322 C323 1.45(4) .
C323 C324 1.3900 .
C323 C328 1.3900 .
C324 H324 0.9500 .
C324 C325 1.3900 .
C325 H325 0.9500 .
C325 C326 1.3900 .
C326 H326 0.9500 .
C326 C327 1.3900 .
C327 H327 0.9500 .
C327 C328 1.3900 .
C328 H328 0.9500 .
C331 C332 1.22(5) .
C332 C333 1.35(5) .
C333 C334 1.51(5) .
C333 C338 1.37(5) .
C334 H334 0.9500 .
C334 C335 1.43(5) .
C335 H335 0.9500 .
C335 C336 1.33(5) .
C336 H336 0.9500 .
C336 C337 1.43(6) .
C337 H337 0.9500 .
C337 C338 1.34(5) .
C338 H338 0.9500 .
C341 C342 1.24(5) .
C342 C343 1.39(4) .
C343 C348 1.3900 .
C343 C344 1.3900 .
C348 H348 0.9500 .
C348 C347 1.3900 .
C347 H347 0.9500 .
C347 C346 1.3900 .
C346 H346 0.9500 .
C346 C345 1.3900 .
C345 H345 0.9500 .
C345 C344 1.3900 .
C344 H344 0.9500 .
C351 C352 1.21(6) .
C352 C353 1.52(5) .
C353 C358 1.3900 .
C353 C354 1.3900 .
C358 H358 0.9500 .
C358 C357 1.3900 .
C357 H357 0.9500 .
C357 C356 1.3900 .
C356 H356 0.9500 .
C356 C355 1.3900 .
C355 H355 0.9500 .
C355 C354 1.3900 .
C354 H354 0.9500 .
C361 C362 1.18(5) .
C362 C363 1.40(4) .
C365 H365 0.9500 .
C365 C366 1.3900 .
C365 C364 1.3900 .
C366 H366 0.9500 .
C366 C367 1.3900 .
C367 H367 0.9500 .
C367 C368 1.3900 .
C368 H368 0.9500 .
C368 C363 1.3900 .
C363 C364 1.3900 .
C364 H364 0.9500 .
C371 C372 1.20(6) .
C372 C373 1.41(4) .
C373 C378 1.3900 .
C373 C374 1.3900 .
C378 H378 0.9500 .
C378 C377 1.3900 .
C377 H377 0.9500 .
C377 C376 1.3900 .
C376 H376 0.9500 .
C376 C375 1.3900 .
C375 H375 0.9500 .
C375 C374 1.3900 .
C374 H374 0.9500 .
C381 Au9 2.27(3) 2_656
C381 C382 1.17(4) .
C382 Au9 2.50(3) 2_656
C382 C383 1.48(5) .
C383 C384 1.41(5) .
C383 C388 1.36(5) .
C384 H384 0.9500 .
C384 C385 1.41(5) .
C385 H385 0.9500 .
C385 C386 1.36(6) .
C386 H386 0.9500 .
C386 C387 1.48(6) .
C387 H387 0.9500 .
C387 C388 1.38(6) .
C388 H388 0.9500 .
C391 C392 1.24(6) .
C392 C393 1.53(5) .
C393 C394 1.3900 .
C393 C398 1.3900 .
C394 H394 0.9500 .
C394 C395 1.3900 .
C395 H395 0.9500 .
C395 C396 1.3900 .
C396 H396 0.9500 .
C396 C397 1.3900 .
C397 H397 0.9500 .
C397 C398 1.3900 .
C398 H398 0.9500 .
Sb1 F11 1.976(13) .
Sb1 F12 1.983(13) .
Sb1 F13 1.985(13) .
Sb1 F14 1.987(13) .
Sb1 F15 1.991(14) .
Sb1 F16 1.994(14) .
Sb2 F21 1.85(3) .
Sb2 F22 1.79(3) .
Sb2 F23 1.91(3) .
Sb2 F24 1.84(2) .
Sb2 F25 1.82(3) .
Sb2 F26 1.83(3) .
Cl2 C3 1.76(12) .
Cl1 C3 2.01(12) .
C3 H3A 0.9900 .
C3 H3B 0.9900 .
Cl3 C4 1.66(9) .
C4 H4A 0.9900 .
C4 H4B 0.9900 .
C4 C5 1.54(14) .
Cl4 C5 1.30(12) .
C5 H5A 0.9900 .
C5 H5B 0.9900 .

loop_
_geom_torsion_atom_site_label_1
_geom_torsion_atom_site_label_2
_geom_torsion_atom_site_label_3
_geom_torsion_atom_site_label_4
_geom_torsion
_geom_torsion_site_symmetry_1
_geom_torsion_site_symmetry_4
Au1 P2 C1 P1 35.6(17) . .
Au1 P2 C111 C112 -9.9(18) . .
Au1 P2 C111 C116 170.3(11) . .
Au1 P2 C121 C126 128.9(17) . .
Au1 P2 C121 C122 -50.6(16) . .
Au1 C312 C313 C314 156(3) . .
Au1 C312 C313 C318 -28(6) . .
Au3 P1 C1 P2 -64.1(15) . .
Au3 P1 C131 C136 -124.9(12) . .
Au3 P1 C131 C132 54.2(14) . .
Au3 P1 C142 C141 8.3(15) . .
Au3 P1 C142 C146 -173.0(10) . .
Au4 C351 C352 C353 -157(12) . .
Au4 C352 C353 C358 -164.0(18) . .
Au4 C352 C353 C354 16(4) . .
Au5 C302 C303 C304 -39(3) . .
Au5 C302 C303 C308 139.7(19) . .
Au6 C321 C322 C323 174(17) 2_656 .
Au6 C322 C323 C324 -101(3) 2_656 .
Au6 C322 C323 C328 77(3) 2_656 .
Au7 C321 C322 Au6 66(16) . 2_656
Au7 C321 C322 C323 -120(17) . .
Au9 C382 C383 C384 141(3) 2_656 .
Au9 C382 C383 C388 -41(5) 2_656 .
Au11 C332 C333 C334 28(5) . .
Au11 C332 C333 C338 -159(3) . .
Au13 C331 C332 Au11 -150(8) . .
Au16 C341 C342 C343 -121(7) . .
Au16 C342 C343 C348 -107(3) . .
Au16 C342 C343 C344 77(3) . .
Au20 C391 C392 C393 -175(16) . .
Au20 C392 C393 C394 10(4) . .
Au20 C392 C393 C398 -167(2) . .
Au21 P3 C2 P4 -67.1(15) . .
Au21 P3 C211 C212 -91.7(15) . .
Au21 P3 C211 C216 81.3(14) . .
Au21 P3 C221 C222 -175(2) . .
Au21 P3 C221 C226 5(3) . .
Au22 P4 C2 P3 33.8(17) . .
Au22 P4 C231 C232 2(3) . .
Au22 P4 C231 C236 -179(2) . .
Au22 P4 C241 C242 89.2(13) . .
Au22 P4 C241 C246 -89.2(13) . .
P1 C131 C136 C135 179.1(18) . .
P1 C131 C132 C133 -179.2(17) . .
P1 C142 C146 C145 -178.7(18) . .
P2 C111 C112 C113 -180(2) . .
P2 C111 C116 C115 180(2) . .
P2 C121 C126 C125 -180(2) . .
P2 C121 C122 C123 180(2) . .
P3 C211 C212 C213 173(2) . .
P3 C211 C216 C215 -173.1(19) . .
P3 C221 C222 C223 -178(3) . .
P3 C221 C226 C225 176(3) . .
P4 C231 C232 C233 179(3) . .
P4 C231 C236 C235 -175(3) . .
P4 C241 C242 C243 -178.4(18) . .
P4 C241 C246 C245 178.4(18) . .
C1 P1 C131 C136 -2.6(17) . .
C1 P1 C131 C132 176.5(14) . .
C1 P1 C142 C141 -115.2(15) . .
C1 P1 C142 C146 63.5(16) . .
C1 P2 C111 C112 117.9(18) . .
C1 P2 C111 C116 -61.9(18) . .
C1 P2 C121 C126 1(2) . .
C1 P2 C121 C122 -178.1(15) . .
C2 P3 C211 C212 29.3(18) . .
C2 P3 C211 C216 -157.8(14) . .
C2 P3 C221 C222 64(3) . .
C2 P3 C221 C226 -116(3) . .
C2 P4 C231 C232 126(3) . .
C2 P4 C231 C236 -55(3) . .
C2 P4 C241 C242 -34.7(17) . .
C2 P4 C241 C246 147.0(14) . .
C111 P2 C1 P1 -90.1(16) . .
C111 P2 C121 C126 -111(2) . .
C111 P2 C121 C122 69.6(17) . .
C111 C112 C113 C114 0.0 . .
C112 C111 C116 C115 0.0 . .
C112 C113 C114 C115 0.0 . .
C113 C114 C115 C116 0.0 . .
C114 C115 C116 C111 0.0 . .
C116 C111 C112 C113 0.0 . .
C121 P2 C1 P1 162.1(14) . .
C121 P2 C111 C112 -131(2) . .
C121 P2 C111 C116 49(2) . .
C121 C126 C125 C124 0.0 . .
C126 C121 C122 C123 0.0 . .
C126 C125 C124 C123 0.0 . .
C125 C124 C123 C122 0.0 . .
C124 C123 C122 C121 0.0 . .
C122 C121 C126 C125 0.0 . .
C131 P1 C1 P2 172.5(14) . .
C131 P1 C142 C141 134.0(14) . .
C131 P1 C142 C146 -47.3(17) . .
C131 C136 C135 C134 0.0 . .
C136 C131 C132 C133 0.0 . .
C136 C135 C134 C133 0.0 . .
C135 C134 C133 C132 0.0 . .
C134 C133 C132 C131 0.0 . .
C132 C131 C136 C135 0.0 . .
C141 C142 C146 C145 0.0 . .
C142 P1 C1 P2 61.3(17) . .
C142 P1 C131 C136 108.4(15) . .
C142 P1 C131 C132 -72.5(15) . .
C142 C141 C143 C144 0.0 . .
C142 C146 C145 C144 0.0 . .
C146 C145 C144 C143 0.0 . .
C145 C144 C143 C141 0.0 . .
C143 C141 C142 P1 178.7(18) . .
C143 C141 C142 C146 0.0 . .
C211 P3 C2 P4 170.8(14) . .
C211 P3 C221 C222 -49(3) . .
C211 P3 C221 C226 131(3) . .
C211 C212 C213 C214 0.0 . .
C212 C211 C216 C215 0.0 . .
C212 C213 C214 C215 0.0 . .
C213 C214 C215 C216 0.0 . .
C214 C215 C216 C211 0.0 . .
C216 C211 C212 C213 0.0 . .
C221 P3 C2 P4 54.0(19) . .
C221 P3 C211 C212 143.6(16) . .
C221 P3 C211 C216 -43.5(18) . .
C221 C222 C223 C224 1(5) . .
C222 C221 C226 C225 -4(6) . .
C222 C223 C224 C225 -3(6) . .
C223 C224 C225 C226 1(6) . .
C224 C225 C226 C221 2(6) . .
C226 C221 C222 C223 3(5) . .
C231 P4 C2 P3 -90.3(19) . .
C231 P4 C241 C242 -146.5(17) . .
C231 P4 C241 C246 35.2(19) . .
C231 C232 C233 C234 -3(6) . .
C232 C231 C236 C235 3(5) . .
C232 C233 C234 C235 2(6) . .
C233 C234 C235 C236 3(6) . .
C234 C235 C236 C231 -5(6) . .
C236 C231 C232 C233 1(5) . .
C241 P4 C2 P3 159.9(13) . .
C241 P4 C231 C232 -123(3) . .
C241 P4 C231 C236 55(3) . .
C241 C242 C243 C244 0.0 . .
C242 C241 C246 C245 0.0 . .
C242 C243 C244 C245 0.0 . .
C243 C244 C245 C246 0.0 . .
C244 C245 C246 C241 0.0 . .
C246 C241 C242 C243 0.0 . .
C302 C303 C308 C307 -179(3) . .
C304 C303 C308 C307 0.0 . .
C303 C304 C305 C306 0.0 . .
C303 C308 C307 C306 0.0 . .
C308 C307 C306 C305 0.0 . .
C307 C306 C305 C304 0.0 . .
C305 C304 C303 C302 179(3) . .
C305 C304 C303 C308 0.0 . .
C312 C313 C318 C317 -176(4) . .
C314 C313 C318 C317 0.0 . .
C313 C314 C315 C316 0.0 . .
C313 C318 C317 C316 0.0 . .
C318 C317 C316 C315 0.0 . .
C317 C316 C315 C314 0.0 . .
C315 C314 C313 C312 176(4) . .
C315 C314 C313 C318 0.0 . .
C321 C322 C323 C324 85(17) . .
C321 C322 C323 C328 -97(17) . .
C322 C323 C324 C325 178(3) . .
C322 C323 C328 C327 -178(3) . .
C323 C324 C325 C326 0.0 . .
C324 C323 C328 C327 0.0 . .
C324 C325 C326 C327 0.0 . .
C325 C326 C327 C328 0.0 . .
C326 C327 C328 C323 0.0 . .
C328 C323 C324 C325 0.0 . .
C332 C333 C334 C335 177(3) . .
C332 C333 C338 C337 178(4) . .
C333 C334 C335 C336 1(5) . .
C334 C333 C338 C337 -9(5) . .
C334 C335 C336 C337 1(6) . .
C335 C336 C337 C338 -7(6) . .
C336 C337 C338 C333 11(6) . .
C338 C333 C334 C335 3(5) . .
C341 C342 C343 C348 7(7) . .
C341 C342 C343 C344 -168(7) . .
C342 C343 C348 C347 -175(2) . .
C342 C343 C344 C345 175.6(19) . .
C343 C348 C347 C346 0.0 . .
C348 C343 C344 C345 0.0 . .
C348 C347 C346 C345 0.0 . .
C347 C346 C345 C344 0.0 . .
C346 C345 C344 C343 0.0 . .
C344 C343 C348 C347 0.0 . .
C351 C352 C353 C358 -11(13) . .
C351 C352 C353 C354 169(10) . .
C352 C353 C358 C357 -180(3) . .
C352 C353 C354 C355 180(3) . .
C353 C358 C357 C356 0.0 . .
C358 C353 C354 C355 0.0 . .
C358 C357 C356 C355 0.0 . .
C357 C356 C355 C354 0.0 . .
C356 C355 C354 C353 0.0 . .
C354 C353 C358 C357 0.0 . .
C362 C363 C364 C365 -175(3) . .
C365 C366 C367 C368 0.0 . .
C366 C365 C364 C363 0.0 . .
C366 C367 C368 C363 0.0 . .
C367 C368 C363 C362 175(3) . .
C367 C368 C363 C364 0.0 . .
C368 C363 C364 C365 0.0 . .
C364 C365 C366 C367 0.0 . .
C372 C373 C378 C377 171(3) . .
C372 C373 C374 C375 -171(4) . .
C373 C378 C377 C376 0.0 . .
C378 C373 C374 C375 0.0 . .
C378 C377 C376 C375 0.0 . .
C377 C376 C375 C374 0.0 . .
C376 C375 C374 C373 0.0 . .
C374 C373 C378 C377 0.0 . .
C382 C383 C384 C385 174(3) . .
C382 C383 C388 C387 -178(4) . .
C383 C384 C385 C386 10(6) . .
C384 C383 C388 C387 0(6) . .
C384 C385 C386 C387 -11(7) . .
C385 C386 C387 C388 6(6) . .
C386 C387 C388 C383 -1(6) . .
C388 C383 C384 C385 -4(6) . .
C391 C392 C393 C394 -176(15) . .
C391 C392 C393 C398 7(17) . .
C392 C393 C394 C395 -178(3) . .
C392 C393 C398 C397 178(3) . .
C393 C394 C395 C396 0.0 . .
C394 C393 C398 C397 0.0 . .
C394 C395 C396 C397 0.0 . .
C395 C396 C397 C398 0.0 . .
C396 C397 C398 C393 0.0 . .
C398 C393 C394 C395 0.0 . .
Cl3 C4 C5 Cl4 39(16) . .

loop_
_platon_squeeze_void_nr
_platon_squeeze_void_average_x
_platon_squeeze_void_average_y
_platon_squeeze_void_average_z
_platon_squeeze_void_volume
_platon_squeeze_void_count_electrons
_platon_squeeze_void_content
1 0.025 0.475 0.000 2964 711 ' '
2 0.070 0.570 0.500 2965 707 ' '
